data_7111410
loop_
_publ_author_name
'Lazar, Adina'
'Da Silva, Eric'
'Navaza, Alda'
'Barbey, Carole'
'Coleman, Anthony W.'

_publ_section_title
;
 A new packing motif for para-sulfonatocalix[4]arene: the solid state
 structure of the para-sulfonatocalix[4]arene d-arginine complex
;
_journal_issue 19
_journal_name_full 'Chemical Communications'
_journal_page_first 2162
_journal_page_last 2163
_journal_paper_doi 10.1039/b408863h
_journal_year 2004
_chemical_formula_moiety 4(C28H25O10P2)6(C6H14N4O2)26H2O
_chemical_formula_sum 'C148 H232 N24 O101.7 S16'
_chemical_formula_weight 4487.74
_chemical_name_common 'calix[4]arene dihydroxyphosphonic acid D-Arginine'
_chemical_name_systematic
;
?
;
_space_group_IT_number 1
_symmetry_cell_setting triclinic
_symmetry_space_group_name_Hall 'P 1'
_symmetry_space_group_name_H-M 'P 1'
_atom_sites_solution_hydrogens geom
_atom_sites_solution_secondary difmap
_audit_creation_method SHELXL-97
_cell_angle_alpha 79.750(4)
_cell_angle_beta 74.872(5)
_cell_angle_gamma 85.978(5)
_cell_formula_units_Z 1
_cell_length_a 12.306(3)
_cell_length_b 20.590(4)
_cell_length_c 21.349(4)
_cell_measurement_temperature 125(2)
_cell_volume 5137.0(19)
_computing_cell_refinement 'DENZO (Ottwinowsky & Minor, 1997)'
_computing_data_collection 'NONIUS (NONIUS, 2000)'
_computing_data_reduction 'DENZO (Ottwinowsky & Minor, 1997)'
_computing_molecular_graphics 'Turbo FRODO, DS ViewerPro'
_computing_structure_refinement 'SHELXL-97 (Sheldrick, 1997)'
_computing_structure_solution 'AMoRe (Navaza, 1994)'
_diffrn_ambient_temperature 125(2)
_diffrn_measured_fraction_theta_full 0.912
_diffrn_measured_fraction_theta_max 0.912
_diffrn_measurement_device_type 'Nonius KappaCCD'
_diffrn_measurement_method rotation
_diffrn_radiation_monochromator graphite
_diffrn_radiation_source 'fine-focus sealed tube'
_diffrn_radiation_type MoK\a
_diffrn_radiation_wavelength 0.71073
_diffrn_reflns_av_R_equivalents 0.1268
_diffrn_reflns_av_sigmaI/netI 0.2139
_diffrn_reflns_limit_h_max 14
_diffrn_reflns_limit_h_min -14
_diffrn_reflns_limit_k_max 25
_diffrn_reflns_limit_k_min -24
_diffrn_reflns_limit_l_max 25
_diffrn_reflns_limit_l_min -25
_diffrn_reflns_number 30047
_diffrn_reflns_theta_full 25.64
_diffrn_reflns_theta_max 25.64
_diffrn_reflns_theta_min 2.78
_diffrn_standards_decay_% 0
_diffrn_standards_interval_count 0
_diffrn_standards_interval_time 0
_diffrn_standards_number 0
_exptl_absorpt_coefficient_mu 0.275
_exptl_absorpt_correction_type none
_exptl_crystal_colour colorless
_exptl_crystal_density_diffrn 1.451
_exptl_crystal_density_meas ?
_exptl_crystal_density_method 'not measured'
_exptl_crystal_description parallepiped
_exptl_crystal_F_000 2358
_exptl_crystal_size_max 0.22
_exptl_crystal_size_mid 0.20
_exptl_crystal_size_min 0.10
_refine_diff_density_max 0.545
_refine_diff_density_min -0.509
_refine_diff_density_rms 0.091
_refine_ls_abs_structure_details 'Flack H D (1983), Acta Cryst. A39, 876-881'
_refine_ls_abs_structure_Flack 0(10)
_refine_ls_extinction_method none
_refine_ls_goodness_of_fit_ref 1.090
_refine_ls_hydrogen_treatment mixed
_refine_ls_matrix_type fullcycle
_refine_ls_number_parameters 2317
_refine_ls_number_reflns 17695
_refine_ls_number_restraints 1110
_refine_ls_restrained_S_all 1.103
_refine_ls_R_factor_all 0.2224
_refine_ls_R_factor_gt 0.0970
_refine_ls_shift/su_max 0.010
_refine_ls_shift/su_mean 0.005
_refine_ls_structure_factor_coef Fsqd
_refine_ls_weighting_details 'w=1/[\s^2^(Fo^2^)+(0.1000P)^2^+0.0000P] where P=(Fo^2^+2Fc^2^)/3'
_refine_ls_weighting_scheme calc
_refine_ls_wR_factor_gt 0.2065
_refine_ls_wR_factor_ref 0.2592
_reflns_number_gt 7617
_reflns_number_total 17695
_reflns_threshold_expression >2sigma(I)
_cod_data_source_file b408863hsup1.cif
_cod_data_source_block C4diPDArg
_cod_depositor_comments
;
The following automatic conversions were performed:

'_symmetry_cell_setting' value 'Triclinic' changed to 'triclinic'
according to /home/saulius/struct/CIF-dictionaries/cif_core.dic
dictionary named 'cif_core.dic' version 2.4.2 from 2011-04-26.

Automatic conversion script
Id: cif_fix_values 1891 2012-01-12 08:04:46Z andrius 

The following automatic conversions were performed:

'_exptl_crystal_density_meas' value 'not measured' was changed to '?'
- the value is perceived as not measured.

Automatic conversion script
Id: cif_fix_values 3008 2015-01-20 13:52:24Z robertas 

The following automatic conversions were performed:

'_refine_ls_weighting_scheme' value 'calc
w=1/[\s^2^(Fo^2^)+(0.1000P)^2^+0.0000P] where P=(Fo^2^+2Fc^2^)/3' was
changed to 'calc'. New tag '_refine_ls_weighting_details' was
created. The value of the new tag was set to
'w=1/[\s^2^(Fo^2^)+(0.1000P)^2^+0.0000P] where P=(Fo^2^+2Fc^2^)/3'.

Automatic conversion script
Id: cif_fix_values 3143 2015-03-26 13:38:13Z robertas 
;
_cod_original_cell_volume 5137.0(18)
_cod_original_sg_symbol_H-M P1
_cod_original_formula_sum 'C148 H232 N24 O101.70 S16'
_cod_database_code 7111410

loop_
_symmetry_equiv_pos_as_xyz
'x, y, z'

loop_
_atom_site_label
_atom_site_type_symbol
_atom_site_fract_x
_atom_site_fract_y
_atom_site_fract_z
_atom_site_U_iso_or_equiv
_atom_site_adp_type
_atom_site_occupancy
_atom_site_calc_flag
_atom_site_refinement_flags
O11_1001 O 0.1054(7) 0.4496(4) 0.6442(5) 0.037(2) Uani 1 d D
S1_1001 S 0.3632(3) 0.69499(18) 0.5546(2) 0.0476(11) Uani 1 d D
O21_1001 O 0.3163(9) 0.7365(5) 0.5068(5) 0.081(4) Uani 1 d D
O31_1001 O 0.3448(9) 0.7230(5) 0.6152(4) 0.060(3) Uani 1 d D
O41_1001 O 0.4812(6) 0.6777(5) 0.5309(5) 0.052(3) Uani 1 d D
C11_1001 C 0.1672(9) 0.5061(5) 0.6200(6) 0.025(3) Uani 1 d D
C21_1001 C 0.1273(9) 0.5584(5) 0.5791(6) 0.038(4) Uani 1 d D
C31_1001 C 0.1909(9) 0.6162(5) 0.5581(6) 0.031(4) Uani 1 d D
H31_1001 H 0.1663 0.6519 0.5315 0.037 Uiso 1 calc R
C41_1001 C 0.2898(9) 0.6205(4) 0.5767(6) 0.032(3) Uani 1 d D
C51_1001 C 0.3239(10) 0.5680(5) 0.6183(6) 0.039(4) Uani 1 d D
H51_1001 H 0.3885 0.5716 0.6323 0.047 Uiso 1 calc R
C61_1001 C 0.2650(9) 0.5116(5) 0.6390(6) 0.029(3) Uani 1 d D
C71_1001 C 0.3111(12) 0.4525(6) 0.6790(6) 0.041(4) Uani 1 d D
H71A_1001 H 0.3571 0.4683 0.7034 0.049 Uiso 1 calc R
H71B_1001 H 0.2484 0.4295 0.7107 0.049 Uiso 1 calc R
O12_1001 O 0.2229(8) 0.3369(5) 0.6500(4) 0.046(3) Uani 1 d D
S2_1001 S 0.7025(4) 0.3905(2) 0.5363(2) 0.0654(14) Uani 1 d D
O22_1001 O 0.7064(18) 0.4219(12) 0.4689(7) 0.104(11) Uiso 0.53(3) d PD
O32_1001 O 0.7326(14) 0.4410(8) 0.5719(9) 0.057(8) Uiso 0.53(3) d PD
O42_1001 O 0.7659(15) 0.3313(7) 0.5452(13) 0.083(9) Uiso 0.53(3) d PD
O22'_1001 O 0.705(2) 0.4535(9) 0.4927(14) 0.109(13) Uiso 0.47(3) d PD
O32'_1001 O 0.749(2) 0.3981(19) 0.5934(11) 0.162(19) Uiso 0.47(3) d PD
O42'_1001 O 0.7582(14) 0.3374(8) 0.5050(11) 0.045(8) Uiso 0.47(3) d PD
C12_1001 C 0.3350(9) 0.3498(6) 0.6252(6) 0.032(3) Uani 1 d D
C22_1001 C 0.3805(9) 0.4041(5) 0.6384(6) 0.036(4) Uani 1 d D
C32_1001 C 0.4937(9) 0.4142(6) 0.6146(6) 0.041(4) Uani 1 d D
H32_1001 H 0.5258 0.4486 0.6258 0.049 Uiso 1 calc R
C42_1001 C 0.5623(7) 0.3728(5) 0.5732(6) 0.038(4) Uani 1 d D
C52_1001 C 0.5138(9) 0.3178(6) 0.5614(7) 0.044(4) Uani 1 d D
H52_1001 H 0.5589 0.2883 0.5368 0.053 Uiso 1 calc R
C62_1001 C 0.4007(9) 0.3070(5) 0.5858(7) 0.042(4) Uani 1 d D
C72_1001 C 0.3447(11) 0.2501(5) 0.5717(6) 0.033(4) Uani 1 d D
H72A_1001 H 0.2771 0.2388 0.6064 0.040 Uiso 1 calc R
H72B_1001 H 0.3953 0.2118 0.5707 0.040 Uiso 1 calc R
O13_1001 O 0.1269(9) 0.3038(5) 0.5564(5) 0.054(3) Uani 1 d D
S3_1001 S 0.4741(4) 0.25984(19) 0.3175(2) 0.0511(12) Uani 1 d D
O23_1001 O 0.5805(7) 0.2829(5) 0.3225(6) 0.070(4) Uani 1 d D
O33_1001 O 0.4755(8) 0.1890(4) 0.3197(5) 0.060(3) Uani 1 d D
O43_1001 O 0.4397(9) 0.2959(5) 0.2613(4) 0.058(3) Uani 1 d D
C13_1001 C 0.2095(10) 0.2980(6) 0.5009(6) 0.039(4) Uani 1 d D
C23_1001 C 0.3143(9) 0.2687(6) 0.5055(5) 0.031(3) Uani 1 d D
C33_1001 C 0.3958(11) 0.2591(7) 0.4492(5) 0.050(4) Uani 1 d D
H33_1001 H 0.4650 0.2397 0.4526 0.059 Uiso 1 calc R
C43_1001 C 0.3741(9) 0.2785(6) 0.3874(5) 0.044(4) Uani 1 d D
C53_1001 C 0.2704(10) 0.3088(6) 0.3831(5) 0.041(4) Uani 1 d D
H53_1001 H 0.2558 0.3220 0.3421 0.049 Uiso 1 calc R
C63_1001 C 0.1884(9) 0.3194(6) 0.4398(6) 0.040(4) Uani 1 d D
C73_1001 C 0.0802(11) 0.3552(5) 0.4351(7) 0.042(4) Uani 1 d D
H73A_1001 H 0.0207 0.3363 0.4722 0.050 Uiso 1 calc R
H73B_1001 H 0.0622 0.3478 0.3954 0.050 Uiso 1 calc R
O14_1001 O 0.0108(7) 0.4181(4) 0.5515(4) 0.040(3) Uani 1 d D
S4_1001 S 0.1951(4) 0.5900(2) 0.2993(2) 0.0567(12) Uani 1 d D
O24_1001 O 0.2884(8) 0.6185(5) 0.3131(5) 0.071(4) Uani 1 d D
O34_1001 O 0.2300(10) 0.5490(5) 0.2498(5) 0.070(4) Uani 1 d D
O44_1001 O 0.1102(9) 0.6397(5) 0.2869(6) 0.077(4) Uani 1 d D
C14_1001 C 0.0484(10) 0.4560(5) 0.4914(5) 0.029(3) Uani 1 d D
C24_1001 C 0.0806(12) 0.4295(5) 0.4342(6) 0.044(4) Uani 1 d D
C34_1001 C 0.1250(11) 0.4710(5) 0.3749(6) 0.042(4) Uani 1 d D
H34_1001 H 0.1499 0.4533 0.3363 0.050 Uiso 1 calc R
C44_1001 C 0.1322(10) 0.5379(5) 0.3729(5) 0.036(4) Uani 1 d D
C54_1001 C 0.0968(12) 0.5646(6) 0.4317(5) 0.043(4) Uani 1 d D
H54_1001 H 0.1006 0.6098 0.4304 0.051 Uiso 1 calc R
C64_1001 C 0.0570(12) 0.5247(5) 0.4904(5) 0.049(5) Uani 1 d D
C74_1001 C 0.0252(10) 0.5558(6) 0.5526(6) 0.037(4) Uani 1 d D
H74A_1001 H -0.0052 0.6001 0.5428 0.044 Uiso 1 calc R
H74B_1001 H -0.0326 0.5301 0.5856 0.044 Uiso 1 calc R
O11_1002 O -0.0554(6) 0.0672(4) 0.6508(4) 0.036(2) Uani 1 d D
S1_1002 S -0.4597(3) 0.0738(2) 0.5498(2) 0.0497(12) Uani 1 d D
O21_1002 O -0.5512(7) 0.0842(6) 0.6021(4) 0.068(4) Uani 1 d D
O31_1002 O -0.4470(9) 0.1310(6) 0.4948(5) 0.103(6) Uani 1 d D
O41_1002 O -0.4561(12) 0.0146(6) 0.5214(7) 0.045(5) Uiso 0.60 d PD
O41'_1002 O -0.4913(19) 0.0036(7) 0.5625(15) 0.054(7) Uiso 0.40 d PD
C11_1002 C -0.1471(8) 0.0666(6) 0.6250(5) 0.029(3) Uani 1 d D
C21_1002 C -0.2145(9) 0.0123(5) 0.6419(6) 0.032(3) Uani 1 d D
C31_1002 C -0.3079(9) 0.0148(5) 0.6173(6) 0.033(4) Uani 1 d D
H31_1002 H -0.3525 -0.0221 0.6271 0.040 Uiso 1 calc R
C41_1002 C -0.3368(8) 0.0712(5) 0.5782(6) 0.035(4) Uani 1 d D
C51_1002 C -0.2677(9) 0.1260(6) 0.5604(6) 0.031(3) Uani 1 d D
H51_1002 H -0.2848 0.1629 0.5323 0.038 Uiso 1 calc R
C61_1002 C -0.1731(9) 0.1252(5) 0.5850(6) 0.030(3) Uani 1 d D
C71_1002 C -0.0946(9) 0.1827(5) 0.5658(6) 0.032(4) Uani 1 d D
H71A_1002 H -0.0637 0.1858 0.6025 0.038 Uiso 1 calc R
H71B_1002 H -0.1374 0.2232 0.5570 0.038 Uiso 1 calc R
O12_1002 O 0.1310(7) 0.1358(4) 0.5722(4) 0.039(3) Uani 1 d D
S2_1002 S 0.0538(4) 0.2079(2) 0.3069(2) 0.0531(12) Uani 1 d D
O22_1002 O 0.0500(8) 0.1479(4) 0.2818(5) 0.051(3) Uani 1 d D
O32_1002 O 0.1596(8) 0.2436(6) 0.2674(6) 0.091(4) Uani 1 d D
O42_1002 O -0.0403(9) 0.2530(6) 0.3099(6) 0.044(4) Uiso 0.70 d PD
O42'_1002 O -0.0661(16) 0.219(3) 0.3141(16) 0.088(16) Uiso 0.30 d PD
C12_1002 C 0.1070(10) 0.1504(7) 0.5118(6) 0.037(4) Uani 1 d D
C22_1002 C 0.0029(8) 0.1769(6) 0.5050(5) 0.028(3) Uani 1 d D
C32_1002 C -0.0142(9) 0.1934(5) 0.4423(5) 0.028(3) Uani 1 d D
H32_1002 H -0.0834 0.2115 0.4372 0.033 Uiso 1 calc R
C42_1002 C 0.0702(9) 0.1833(6) 0.3869(4) 0.034(4) Uani 1 d D
C52_1002 C 0.1737(8) 0.1564(6) 0.3947(5) 0.025(3) Uani 1 d D
H52_1002 H 0.2308 0.1500 0.3579 0.031 Uiso 1 calc R
C62_1002 C 0.1927(8) 0.1390(6) 0.4564(5) 0.030(3) Uani 1 d D
C72_1002 C 0.3060(10) 0.1078(5) 0.4645(7) 0.033(3) Uani 1 d D
H72A_1002 H 0.3656 0.1295 0.4294 0.039 Uiso 1 calc R
H72B_1002 H 0.3170 0.1159 0.5058 0.039 Uiso 1 calc R
O13_1002 O 0.2221(8) 0.0142(5) 0.5781(5) 0.045(3) Uani 1 d D
S3_1002 S 0.4361(4) -0.0907(2) 0.3344(2) 0.0577(14) Uani 1 d D
O23_1002 O 0.3746(9) -0.0616(5) 0.2862(5) 0.076(4) Uani 1 d D
O33_1002 O 0.5518(7) -0.0699(5) 0.3146(6) 0.080(4) Uani 1 d D
O43_1002 O 0.4255(10) -0.1614(4) 0.3503(6) 0.082(4) Uani 1 d D
C13_1002 C 0.2726(10) -0.0096(6) 0.5205(6) 0.035(4) Uani 1 d D
C23_1002 C 0.3172(11) 0.0341(5) 0.4638(6) 0.032(4) Uani 1 d D
C33_1002 C 0.3659(11) 0.0090(5) 0.4061(6) 0.040(4) Uani 1 d D
H33_1002 H 0.3925 0.0377 0.3669 0.048 Uiso 1 calc R
C43_1002 C 0.3748(11) -0.0585(5) 0.4070(5) 0.043(4) Uani 1 d D
C53_1002 C 0.3297(12) -0.1016(6) 0.4651(5) 0.045(4) Uani 1 d D
H53_1002 H 0.3365 -0.1469 0.4655 0.054 Uiso 1 calc R
C63_1002 C 0.2752(11) -0.0777(5) 0.5217(6) 0.039(4) Uani 1 d D
C73_1002 C 0.2207(10) -0.1229(6) 0.5852(7) 0.046(4) Uani 1 d D
H73A_1002 H 0.2338 -0.1057 0.6220 0.055 Uiso 1 calc R
H73B_1002 H 0.2570 -0.1662 0.5846 0.055 Uiso 1 calc R
O14_1002 O 0.0489(7) -0.0497(4) 0.6687(5) 0.036(2) Uani 1 d D
S4_1002 S -0.1052(4) -0.22103(18) 0.5164(2) 0.0481(11) Uani 1 d D
O24_1002 O -0.0978(11) -0.1788(5) 0.4535(5) 0.089(5) Uani 1 d D
O34_1002 O -0.0294(9) -0.2774(4) 0.5104(6) 0.073(4) Uani 1 d D
O44_1002 O -0.2201(7) -0.2380(5) 0.5499(5) 0.072(4) Uani 1 d D
C14_1002 C 0.0164(9) -0.0911(5) 0.6331(6) 0.027(3) Uani 1 d D
C24_1002 C 0.0933(8) -0.1301(6) 0.5961(6) 0.032(3) Uani 1 d D
C34_1002 C 0.0555(9) -0.1692(6) 0.5591(6) 0.038(4) Uani 1 d D
H34_1002 H 0.1071 -0.1923 0.5302 0.045 Uiso 1 calc R
C44_1002 C -0.0598(10) -0.1734(5) 0.5656(6) 0.042(4) Uani 1 d D
C54_1002 C -0.1355(9) -0.1351(6) 0.6046(6) 0.028(3) Uani 1 d D
H54_1002 H -0.2119 -0.1369 0.6072 0.033 Uiso 1 calc R
C64_1002 C -0.1004(9) -0.0940(6) 0.6401(7) 0.039(4) Uani 1 d D
C74_1002 C -0.1877(11) -0.0529(6) 0.6835(7) 0.047(4) Uani 1 d D
H74A_1002 H -0.1584 -0.0437 0.7189 0.056 Uiso 1 calc R
H74B_1002 H -0.2560 -0.0777 0.7029 0.056 Uiso 1 calc R
O11_1003 O -0.3544(7) 0.3038(5) 0.7215(5) 0.049(3) Uani 1 d D
S1_1003 S -0.8416(3) 0.2598(2) 0.8234(2) 0.0495(12) Uani 1 d D
O21_1003 O -0.9016(8) 0.3196(4) 0.8149(7) 0.096(5) Uani 1 d D
O31_1003 O -0.8716(8) 0.2105(4) 0.7889(5) 0.057(3) Uani 1 d D
O41_1003 O -0.8469(8) 0.2294(6) 0.8905(4) 0.070(4) Uani 1 d D
C11_1003 C -0.4676(9) 0.2932(6) 0.7439(7) 0.039(4) Uani 1 d D
C21_1003 C -0.5339(8) 0.3372(5) 0.7813(6) 0.030(3) Uani 1 d D
C31_1003 C -0.6479(9) 0.3272(5) 0.8034(6) 0.038(4) Uani 1 d D
H31_1003 H -0.6929 0.3559 0.8290 0.046 Uiso 1 calc R
C41_1003 C -0.6972(7) 0.2753(6) 0.7885(6) 0.040(4) Uani 1 d D
C51_1003 C -0.6294(9) 0.2311(5) 0.7514(6) 0.037(4) Uani 1 d D
H51_1003 H -0.6617 0.1961 0.7414 0.044 Uiso 1 calc R
C61_1003 C -0.5145(9) 0.2397(6) 0.7297(6) 0.034(4) Uani 1 d D
C71_1003 C -0.4411(10) 0.1912(6) 0.6892(6) 0.036(4) Uani 1 d D
H71A_1003 H -0.3793 0.2145 0.6571 0.044 Uiso 1 calc R
H71B_1003 H -0.4854 0.1725 0.6657 0.044 Uiso 1 calc R
O12_1003 O -0.2255(7) 0.1936(4) 0.7131(4) 0.034(2) Uani 1 d D
S2_1003 S -0.4992(4) -0.0373(2) 0.8493(3) 0.086(2) Uani 1 d D
O22_1003 O -0.5899(11) -0.0102(7) 0.9007(7) 0.067(5) Uiso 0.70 d PD
O22'_1003 O -0.6141(14) -0.0122(15) 0.868(2) 0.097(16) Uiso 0.30 d PD
O32_1003 O -0.5465(15) -0.0597(8) 0.8021(8) 0.094(7) Uiso 0.70 d PD
O32'_1003 O -0.494(3) -0.0691(16) 0.7878(13) 0.091(16) Uiso 0.30 d PD
O42_1003 O -0.4291(8) -0.0834(5) 0.8795(5) 0.066(3) Uiso 1 d D
C12_1003 C -0.2869(9) 0.1403(5) 0.7459(6) 0.035(4) Uani 1 d D
C22_1003 C -0.3935(10) 0.1350(5) 0.7337(7) 0.046(4) Uani 1 d D
C32_1003 C -0.4562(10) 0.0806(5) 0.7654(7) 0.042(4) Uani 1 d D
H32_1003 H -0.5260 0.0761 0.7577 0.051 Uiso 1 calc R
C42_1003 C -0.4164(9) 0.0322(5) 0.8088(6) 0.041(4) Uani 1 d D
C52_1003 C -0.3100(9) 0.0362(6) 0.8170(7) 0.047(4) Uani 1 d D
H52_1003 H -0.2811 0.0013 0.8426 0.056 Uiso 1 calc R
C62_1003 C -0.2455(9) 0.0906(5) 0.7880(6) 0.028(3) Uani 1 d D
C72_1003 C -0.1350(10) 0.0968(6) 0.8043(6) 0.032(3) Uani 1 d D
H72A_1003 H -0.0976 0.0537 0.8077 0.038 Uiso 1 calc R
H72B_1003 H -0.0873 0.1259 0.7685 0.038 Uiso 1 calc R
O13_1003 O -0.1472(8) 0.2323(4) 0.8065(4) 0.039(2) Uani 1 d D
S3_1003 S -0.1719(4) 0.0530(2) 1.0574(2) 0.0553(12) Uani 1 d D
O23_1003 O -0.2831(8) 0.0272(6) 1.0799(6) 0.082(4) Uani 1 d D
O33_1003 O -0.0860(10) 0.0021(5) 1.0423(5) 0.100(5) Uani 1 d D
O43_1003 O -0.1453(11) 0.0918(5) 1.1021(5) 0.089(5) Uani 1 d D
C13_1003 C -0.1556(11) 0.1917(5) 0.8662(5) 0.032(3) Uani 1 d D
C23_1003 C -0.1467(10) 0.1227(5) 0.8665(5) 0.023(3) Uani 1 d D
C33_1003 C -0.1483(11) 0.0827(5) 0.9254(5) 0.040(4) Uani 1 d D
H33_1003 H -0.1384 0.0373 0.9264 0.048 Uiso 1 calc R
C43_1003 C -0.1645(12) 0.1078(5) 0.9835(5) 0.040(4) Uani 1 d D
C53_1003 C -0.1760(10) 0.1758(5) 0.9819(5) 0.031(3) Uani 1 d D
H53_1003 H -0.1868 0.1932 1.0205 0.038 Uiso 1 calc R
C63_1003 C -0.1714(11) 0.2175(5) 0.9230(5) 0.029(3) Uani 1 d D
C73_1003 C -0.1820(10) 0.2922(5) 0.9226(7) 0.035(4) Uani 1 d D
H73A_1003 H -0.1278 0.3142 0.8845 0.042 Uiso 1 calc R
H73B_1003 H -0.1638 0.3017 0.9616 0.042 Uiso 1 calc R
O14_1003 O -0.2512(7) 0.3463(5) 0.8048(4) 0.044(3) Uiso 1 d D
S4_1003 S -0.5933(5) 0.3443(3) 1.0555(3) 0.084(2) Uani 1 d D
O24_1003 O -0.6550(12) 0.2844(8) 1.0622(7) 0.144(8) Uani 1 d D
O34_1003 O -0.5362(10) 0.3385(6) 1.1084(5) 0.088(4) Uani 1 d D
O44_1003 O -0.6609(17) 0.4030(8) 1.0507(11) 0.156(13) Uiso 0.70 d PD
O44'_1003 O -0.6914(15) 0.3813(13) 1.0427(11) 0.016(6) Uiso 0.30 d PD
C14_1003 C -0.3303(9) 0.3455(6) 0.8637(5) 0.034(4) Uani 1 d D
C24_1003 C -0.3007(9) 0.3204(7) 0.9211(5) 0.037(4) Uani 1 d D
C34_1003 C -0.3798(9) 0.3234(7) 0.9808(6) 0.045(4) Uani 1 d D
H34_1003 H -0.3599 0.3093 1.0202 0.054 Uiso 1 calc R
C44_1003 C -0.4894(9) 0.3477(7) 0.9813(5) 0.048(4) Uani 1 d D
C54_1003 C -0.5204(9) 0.3701(6) 0.9234(5) 0.033(4) Uani 1 d D
H54_1003 H -0.5938 0.3851 0.9244 0.039 Uiso 1 calc R
C64_1003 C -0.4412(10) 0.3702(6) 0.8634(5) 0.033(4) Uani 1 d D
C74_1003 C -0.4793(11) 0.3919(6) 0.8009(6) 0.038(4) Uani 1 d D
H74A_1003 H -0.4148 0.4074 0.7654 0.046 Uiso 1 calc R
H74B_1003 H -0.5326 0.4287 0.8068 0.046 Uiso 1 calc R
O11_1004 O -0.3684(7) 0.6383(4) 0.7907(4) 0.035(2) Uiso 1 d D
S1_1004 S -0.5808(4) 0.7448(2) 1.0344(2) 0.0527(12) Uani 1 d D
O21_1004 O -0.6156(8) 0.6908(4) 1.0867(4) 0.052(3) Uani 1 d D
O31_1004 O -0.4995(8) 0.7863(5) 1.0469(5) 0.066(3) Uani 1 d D
O41_1004 O -0.6749(8) 0.7847(5) 1.0185(5) 0.075(4) Uani 1 d D
C11_1004 C -0.4128(11) 0.6615(5) 0.8491(6) 0.028(3) Uani 1 d D
C21_1004 C -0.4128(10) 0.7285(5) 0.8492(5) 0.031(4) Uani 1 d D
C31_1004 C -0.4643(10) 0.7530(5) 0.9061(5) 0.037(4) Uani 1 d D
H31_1004 H -0.4664 0.7982 0.9061 0.045 Uiso 1 calc R
C41_1004 C -0.5133(10) 0.7104(5) 0.9638(5) 0.038(4) Uani 1 d D
C51_1004 C -0.5125(11) 0.6432(5) 0.9621(6) 0.035(4) Uani 1 d D
H51_1004 H -0.5475 0.6148 0.9999 0.042 Uiso 1 calc R
C61_1004 C -0.4607(12) 0.6175(5) 0.9054(6) 0.043(4) Uani 1 d D
C71_1004 C -0.4565(9) 0.5430(5) 0.9054(7) 0.032(3) Uani 1 d D
H71A_1004 H -0.4729 0.5350 0.8654 0.038 Uiso 1 calc R
H71B_1004 H -0.5142 0.5223 0.9424 0.038 Uiso 1 calc R
O12_1004 O -0.2815(8) 0.5150(5) 0.7933(4) 0.046(3) Uiso 1 d D
S2_1004 S -0.1866(4) 0.4485(2) 1.0542(2) 0.0550(12) Uani 1 d D
O22_1004 O -0.2276(9) 0.5069(5) 1.0853(5) 0.067(4) Uani 1 d D
O32_1004 O -0.2445(14) 0.3887(6) 1.0913(7) 0.065(7) Uiso 0.70 d PD
O32'_1004 O -0.276(3) 0.400(2) 1.0943(14) 0.077(18) Uiso 0.30 d PD
O42_1004 O -0.0652(7) 0.4402(6) 1.0420(5) 0.074(4) Uani 1 d D
C12_1004 C -0.2594(10) 0.5011(6) 0.8541(5) 0.032(3) Uani 1 d D
C22_1004 C -0.3415(9) 0.5115(6) 0.9097(5) 0.039(4) Uani 1 d D
C32_1004 C -0.3221(10) 0.4947(6) 0.9717(6) 0.043(4) Uani 1 d D
H32_1004 H -0.3768 0.5030 1.0089 0.051 Uiso 1 calc R
C42_1004 C -0.2169(10) 0.4646(6) 0.9772(5) 0.044(4) Uani 1 d D
C52_1004 C -0.1347(11) 0.4554(6) 0.9207(5) 0.043(4) Uani 1 d D
H52_1004 H -0.0648 0.4375 0.9246 0.051 Uiso 1 calc R
C62_1004 C -0.1539(10) 0.4723(6) 0.8585(5) 0.037(4) Uani 1 d D
C72_1004 C -0.0584(10) 0.4646(6) 0.7983(7) 0.048(4) Uani 1 d D
H72A_1004 H -0.0178 0.4232 0.8072 0.058 Uiso 1 calc R
H72B_1004 H -0.0897 0.4626 0.7615 0.058 Uiso 1 calc R
O13_1004 O -0.0917(7) 0.5828(4) 0.7141(4) 0.037(2) Uiso 1 d D
S3_1004 S 0.2994 0.5632 0.8281 0.072 Uani 1 d D
O23_1004 O 0.2991 0.4904 0.8599 0.072 Uiso 0.72 d PD
O33_1004 O 0.3992 0.5740 0.7781 0.064 Uiso 0.72 d PD
O43_1004 O 0.2742 0.6009 0.8797 0.081 Uiso 0.72 d PD
O33'_1004 O 0.3501 0.6319 0.8051 0.058 Uiso 0.28 d PD
O23'_1004 O 0.2621 0.5502 0.8972 0.069 Uiso 0.28 d PD
O43'_1004 O 0.3826 0.5206 0.7953 0.058 Uiso 0.28 d PD
C13_1004 C -0.0018 0.5781 0.7409 0.028 Uani 1 d D
C23_1004 C 0.0220 0.5200 0.7801 0.038 Uani 1 d D
C33_1004 C 0.1154 0.5159 0.8046 0.051 Uani 1 d D
H33_1004 H 0.1326 0.4765 0.8294 0.061 Uiso 1 calc R
C43_1004 C 0.1850 0.5698 0.7929 0.047 Uani 1 d D
C53_1004 C 0.1625 0.6261 0.7524 0.032 Uani 1 d D
H53_1004 H 0.2118 0.6609 0.7417 0.039 Uiso 1 calc R
C63_1004 C 0.0681 0.6327 0.7271 0.033 Uani 1 d D
C73_1004 C 0.0409 0.6976 0.6874 0.032 Uani 1 d D
H73A_1004 H 0.0080 0.6884 0.6534 0.038 Uiso 1 calc R
H73B_1004 H 0.1104 0.7205 0.6658 0.038 Uiso 1 calc R
O14_1004 O -0.1971 0.7005 0.7043 0.037 Uiso 1 d D
S4_1004 S -0.0209 0.8694 0.8495 0.042 Uani 1 d D
O24_1004 O -0.0130 0.8229 0.9088 0.075 Uani 1 d D
O34_1004 O 0.0897 0.8899 0.8116 0.046 Uani 1 d D
O44_1004 O -0.0992 0.9229 0.8636 0.088 Uani 1 d D
C14_1004 C -0.1545 0.7395 0.7382 0.030 Uani 1 d D
C24_1004 C -0.0395 0.7428 0.7281 0.029 Uani 1 d D
C34_1004 C 0.0026 0.7848 0.7595 0.035 Uani 1 d D
H34_1004 H 0.0800 0.7883 0.7522 0.042 Uiso 1 calc R
C44_1004 C -0.0717 0.8222 0.8025 0.040 Uani 1 d D
C54_1004 C -0.1867 0.8189 0.8106 0.035 Uani 1 d D
H54_1004 H -0.2357 0.8444 0.8382 0.042 Uiso 1 calc R
C64_1004 C -0.2300 0.7780 0.7781 0.040 Uani 1 d D
C74_1004 C -0.3546 0.7752 0.7865 0.038 Uani 1 d D
H74A_1004 H -0.3681 0.7605 0.7485 0.046 Uiso 1 calc R
H74B_1004 H -0.3876 0.8192 0.7883 0.046 Uiso 1 calc R
O_2001 O -0.6782 0.0902 1.2486 0.072 Uani 1 d D
O1H_2001 O -0.5082 0.0470 1.2157 0.133 Uani 1 d D
C_2001 C -0.5820 0.0978 1.2203 0.076 Uani 1 d D
CA_2001 C -0.5299 0.1620 1.1816 0.052 Uani 1 d D
HA_2001 H -0.4763 0.1746 1.2040 0.063 Uiso 1 calc R
N_2001 N -0.6266 0.2140 1.1866 0.053 Uani 1 d D
CB_2001 C -0.4685 0.1595 1.1119 0.047 Uani 1 d D
HB1_2001 H -0.4003 0.1329 1.1117 0.056 Uiso 1 calc R
HB2_2001 H -0.4461 0.2039 1.0905 0.056 Uiso 1 calc R
CG_2001 C -0.5326 0.1323 1.0715 0.044 Uiso 1 d D
HG1_2001 H -0.6066 0.1537 1.0772 0.053 Uiso 1 calc R
HG2_2001 H -0.5430 0.0855 1.0874 0.053 Uiso 1 calc R
CD_2001 C -0.4725 0.1427 0.9980 0.063 Uiso 1 d D
HD1_2001 H -0.4629 0.1896 0.9819 0.075 Uiso 1 calc R
HD2_2001 H -0.3983 0.1217 0.9923 0.075 Uiso 1 calc R
NE_2001 N -0.5341 0.1158 0.9593 0.050 Uiso 1 d D
CZ_2001 C -0.6216 0.1489 0.9398 0.052 Uiso 1 d D
NH1_2001 N -0.6738 0.1194 0.9070 0.065 Uani 1 d D
HH1A_2001 H -0.7301 0.1388 0.8939 0.078 Uiso 1 calc R
HH1B_2001 H -0.6517 0.0806 0.8985 0.078 Uiso 1 calc R
NH2_2001 N -0.6563 0.2092 0.9529 0.059 Uani 1 d D
HH2A_2001 H -0.7127 0.2284 0.9398 0.071 Uiso 1 calc R
HH2B_2001 H -0.6222 0.2287 0.9744 0.071 Uiso 1 calc R
NH1_2002 N 0.0337 0.5698 0.9650 0.062 Uani 1 d D
HH1A_2002 H 0.0045 0.5350 0.9910 0.075 Uiso 1 calc R
HH1B_2002 H 0.1047 0.5703 0.9465 0.075 Uiso 1 calc R
NH2_2002 N 0.0190 0.6755 0.9142 0.073 Uani 1 d D
HH2A_2002 H 0.0905 0.6751 0.8970 0.088 Uiso 1 calc R
HH2B_2002 H -0.0210 0.7104 0.9060 0.088 Uiso 1 calc R
CZ_2002 C -0.0299 0.6219 0.9537 0.037 Uiso 1 d D
NE_2002 N -0.1401 0.6202 0.9829 0.049 Uiso 1 d D
CD_2002 C -0.2193 0.6754 0.9718 0.045 Uiso 1 d D
HD1_2002 H -0.2940 0.6577 0.9820 0.055 Uiso 1 calc R
HD2_2002 H -0.1994 0.6938 0.9253 0.055 Uiso 1 calc R
CG_2002 C -0.2251 0.7302 1.0095 0.052 Uiso 1 d D
HG1_2002 H -0.2788 0.7637 0.9974 0.062 Uiso 1 calc R
HG2_2002 H -0.1520 0.7502 0.9979 0.062 Uiso 1 calc R
CB_2002 C -0.2602 0.7067 1.0840 0.053 Uani 1 d D
HB1_2002 H -0.3367 0.6911 1.0962 0.064 Uiso 1 calc R
HB2_2002 H -0.2116 0.6698 1.0954 0.064 Uiso 1 calc R
CA_2002 C -0.2541 0.7600 1.1227 0.055 Uani 1 d D
HA_2002 H -0.1801 0.7801 1.1052 0.066 Uiso 1 calc R
N_2002 N -0.3410 0.8116 1.1154 0.070 Uani 1 d D
C_2002 C -0.2670 0.7313 1.1960 0.063 Uani 1 d D
O_2002 O -0.1989 0.6905 1.2125 0.153 Uani 1 d D
O1H_2002 O -0.3492 0.7583 1.2379 0.103 Uani 1 d D
O_2003 O -0.4168 0.5764 1.2132 0.093 Uani 1 d D
O1H_2003 O -0.5067 0.5395 1.1470 0.113 Uani 1 d D
C_2003 C -0.4472 0.5310 1.1913 0.100 Uani 1 d D
N_2003 N -0.4613 0.4124 1.1853 0.149 Uani 1 d D
CA_2003 C -0.4165 0.4608 1.2164 0.100 Uani 1 d D
HA_2003 H -0.3343 0.4570 1.2016 0.120 Uiso 1 calc R
CB_2003 C -0.4447 0.4481 1.2910 0.256 Uani 1 d D
HB1_2003 H -0.4247 0.4024 1.3052 0.308 Uiso 1 calc R
HB2_2003 H -0.3973 0.4755 1.3048 0.308 Uiso 1 calc R
CG_2003 C -0.5618 0.4601 1.3257 0.113 Uiso 1 d D
HG1_2003 H -0.6096 0.4310 1.3142 0.135 Uiso 1 calc R
HG2_2003 H -0.5836 0.5052 1.3106 0.135 Uiso 1 calc R
CD_2003 C -0.5830 0.4493 1.4011 0.064 Uiso 1 d D
HD1_2003 H -0.6600 0.4640 1.4182 0.077 Uiso 1 calc R
HD2_2003 H -0.5804 0.4019 1.4156 0.077 Uiso 1 calc R
NE_2003 N -0.5148 0.4778 1.4344 0.081 Uiso 1 d D
CZ_2003 C -0.5158 0.5417 1.4374 0.064 Uiso 1 d D
NH1_2003 N -0.4490 0.5612 1.4684 0.078 Uani 1 d D
HH1A_2003 H -0.4472 0.6024 1.4708 0.093 Uiso 1 calc R
HH1B_2003 H -0.4066 0.5330 1.4863 0.093 Uiso 1 calc R
NH2_2003 N -0.5788 0.5855 1.4107 0.087 Uani 1 d D
HH2A_2003 H -0.5758 0.6264 1.4136 0.105 Uiso 1 calc R
HH2B_2003 H -0.6235 0.5736 1.3901 0.105 Uiso 1 calc R
O_2004 O -0.2063 0.0468 1.2285 0.107 Uani 1 d D
O1H_2004 O -0.2668 0.1521 1.2392 0.109 Uani 1 d D
C_2004 C -0.2557 0.0880 1.2618 0.089 Uani 1 d D
CA_2004 C -0.2907 0.0636 1.3365 0.145 Uani 1 d D
HA_2004 H -0.3430 0.0274 1.3453 0.174 Uiso 1 calc R
N_2004 N -0.3508 0.1192 1.3654 0.182 Uani 1 d D
CB_2004 C -0.1870 0.0378 1.3610 0.172 Uani 1 d D
HB1_2004 H -0.1729 -0.0070 1.3519 0.206 Uiso 1 calc R
HB2_2004 H -0.1244 0.0635 1.3327 0.206 Uiso 1 calc R
CG_2004 C -0.1782 0.0354 1.4265 0.135 Uiso 1 d D
HG1_2004 H -0.2384 0.0087 1.4562 0.162 Uiso 1 calc R
HG2_2004 H -0.1899 0.0798 1.4368 0.162 Uiso 1 calc R
CD_2004 C -0.0713 0.0090 1.4393 0.066 Uiso 1 d D
HD1_2004 H -0.0200 0.0455 1.4254 0.079 Uiso 1 calc R
HD2_2004 H -0.0848 -0.0019 1.4868 0.079 Uiso 1 calc R
NE_2004 N -0.0089 -0.0470 1.4131 0.056 Uiso 1 d D
CZ_2004 C 0.0867 -0.0439 1.3651 0.048 Uiso 1 d D
NH1_2004 N 0.1362 -0.1000 1.3490 0.082 Uani 1 d D
HH1A_2004 H 0.1963 -0.0993 1.3174 0.098 Uiso 1 calc R
HH1B_2004 H 0.1083 -0.1372 1.3701 0.098 Uiso 1 calc R
NH2_2004 N 0.1325 0.0123 1.3312 0.057 Uani 1 d D
HH2A_2004 H 0.1927 0.0117 1.2999 0.068 Uiso 1 calc R
HH2B_2004 H 0.1021 0.0494 1.3407 0.068 Uiso 1 calc R
O1H_2005 O -0.8034 0.6661 1.0115 0.119 Uiso 1 d D
O_2005 O -0.9447 0.7257 1.0661 0.119 Uiso 1 d D
C_2005 C -0.8824 0.6770 1.0668 0.119 Uiso 1 d D
CA_2005 C -0.8802 0.6237 1.1253 0.119 Uiso 1 d D
HA_2005 H -0.8922 0.6441 1.1647 0.143 Uiso 1 calc R
N_2005 N -0.7702 0.5886 1.1144 0.119 Uiso 1 d D
CB_2005 C -0.9789 0.5785 1.1334 0.119 Uiso 1 d D
HB1_2005 H -1.0479 0.6050 1.1388 0.143 Uiso 1 calc R
HB2_2005 H -0.9683 0.5602 1.0933 0.143 Uiso 1 calc R
CG_2005 C -0.9925 0.5231 1.1898 0.119 Uiso 1 d D
HG1_2005 H -0.9751 0.5389 1.2262 0.143 Uiso 1 calc R
HG2_2005 H -0.9376 0.4886 1.1772 0.143 Uiso 1 calc R
CD_2005 C -1.1066 0.4934 1.2136 0.119 Uiso 1 d D
HD1_2005 H -1.1602 0.5262 1.2319 0.143 Uiso 1 calc R
HD2_2005 H -1.1285 0.4830 1.1761 0.143 Uiso 1 calc R
NE_2005 N -1.1150 0.4336 1.2632 0.119 Uiso 1 d D
CZ_2005 C -1.1518 0.4326 1.3273 0.119 Uiso 1 d D
NH1_2005 N -1.1777 0.4845 1.3545 0.119 Uiso 1 d D
HH1A_2005 H -1.1715 0.5230 1.3307 0.143 Uiso 1 calc R
HH1B_2005 H -1.2012 0.4806 1.3966 0.143 Uiso 1 calc R
NH2_2005 N -1.1563 0.3733 1.3648 0.119 Uiso 1 d D
HH2A_2005 H -1.1765 0.3698 1.4070 0.143 Uiso 1 calc R
HH2B_2005 H -1.1391 0.3385 1.3469 0.143 Uiso 1 calc R
CA_2006 C 0.2655 -0.0755 1.1069 0.087 Uiso 0.67 d PD
N_2006 N 0.3621 -0.0837 1.0513 0.087 Uiso 0.67 d PD
CB_2006 C 0.1580 -0.1110 1.1119 0.087 Uiso 0.67 d PD
CG_2006 C 0.0544 -0.0969 1.1655 0.087 Uiso 0.67 d PD
CD_2006 C -0.0430 -0.1432 1.1769 0.087 Uiso 0.67 d PD
NE_2006 N -0.1373 -0.1365 1.2326 0.087 Uiso 0.67 d PD
CZ_2006 C -0.1437 -0.1588 1.2958 0.087 Uiso 0.67 d PD
NH1_2006 N -0.2360 -0.1499 1.3420 0.087 Uiso 0.67 d PD
NH2_2006 N -0.0601 -0.1929 1.3168 0.087 Uiso 0.67 d PD
O_2006 O 0.2231 0.0201 1.1627 0.087 Uiso 0.67 d PD
O1H_2006 O 0.2488 0.0381 1.0534 0.087 Uiso 0.67 d PD
C_2006 C 0.2452 -0.0030 1.1101 0.087 Uiso 0.67 d PD
CA_2007 C 0.3003 -0.0857 1.0876 0.087 Uiso 0.33 d PD
N_2007 N 0.3894 -0.0787 1.0264 0.087 Uiso 0.33 d PD
CB_2007 C 0.2314 -0.0226 1.0957 0.087 Uiso 0.33 d PD
CG_2007 C 0.1294 -0.0192 1.1507 0.087 Uiso 0.33 d PD
CD_2007 C 0.0482 -0.0726 1.1829 0.087 Uiso 0.33 d PD
NE_2007 N 0.0774 -0.1363 1.2174 0.087 Uiso 0.33 d PD
NH2_2007 N 0.0281 -0.2268 1.3047 0.087 Uiso 0.33 d PD
CZ_2007 C 0.0066 -0.1688 1.2706 0.087 Uiso 0.33 d PD
NH1_2007 N -0.0915 -0.1361 1.2911 0.087 Uiso 0.33 d PD
O_2007 O 0.4398 -0.1230 1.1489 0.087 Uiso 0.33 d PD
O1H_2007 O 0.2600 -0.1510 1.1954 0.087 Uiso 0.33 d PD
C_2007 C 0.3399 -0.1147 1.1481 0.087 Uiso 0.33 d PD
O1W_3001 O -0.7409 0.5190 1.0154 0.096 Uiso 1 d .
O2W_3002 O 0.1598 1.0064 0.7490 0.078 Uiso 1 d .
O3W_3003 O 0.1549 1.0831 0.8293 0.074 Uiso 1 d .
O4W_3004 O 0.0493 0.2141 0.6798 0.091 Uiso 1 d .
O5W_3005 O 0.3652 0.9814 0.6979 0.071 Uiso 1 d .
O6W_3006 O -0.3276 -0.0811 1.1830 0.068 Uiso 1 d .
O7W_3007 O -0.1934 0.4365 0.6812 0.074 Uiso 0.50 d P
O8W_3008 O -0.5179 0.6897 1.1891 0.095 Uiso 1 d .
O9W_3009 O 0.1706 -0.2408 1.4093 0.119 Uiso 1 d .
O10W_3010 O -0.2265 -0.0977 1.0041 0.088 Uiso 0.60 d P
O10'_3010 O -0.2960 -0.1084 0.9781 0.069 Uiso 0.40 d P
O11W_3011 O -0.0203 0.3303 0.6981 0.062 Uiso 0.50 d P
O12W_3012 O -0.1075 0.3283 0.6679 0.124 Uiso 0.50 d P
O13W_3013 O 0.2586 0.7235 0.8877 0.054 Uiso 0.50 d P
O14W_3014 O 0.1177 1.0215 0.9536 0.128 Uiso 1 d .
O15W_3015 O -0.4359 0.7179 1.3676 0.119 Uiso 1 d .
O16W_3016 O -0.3990 -0.2012 0.5001 0.076 Uiso 0.70 d P
O16'_3016 O -0.3583 -0.2292 0.4559 0.084 Uiso 0.30 d P
O17W_3017 O -0.4221 -0.0090 1.0119 0.105 Uiso 0.70 d P
O17'_3017 O -0.4485 -0.0294 0.9775 0.067 Uiso 0.30 d P
O18W_3018 O 0.1689 0.1448 0.1590 0.071 Uiso 0.60 d P
O18'_3018 O 0.0551 0.1885 0.0580 0.161 Uiso 0.40 d P
O19W_3019 O -1.1245 0.6292 1.3110 0.057 Uiso 0.55 d P
O20W_3020 O 0.7414 0.2222 0.3771 0.068 Uiso 0.55 d P
O21W_3021 O -0.4855 -0.1110 0.5730 0.114 Uiso 0.70 d P
O21'_3021 O -0.4604 -0.1506 0.5285 0.070 Uiso 0.30 d P
O22W_3022 O 0.2916 0.4349 0.1925 0.077 Uiso 0.50 d P
O23W_3023 O -0.4149 -0.4550 0.6907 0.128 Uiso 0.50 d P
O24W_3024 O -0.3159 -0.3523 0.6246 0.080 Uiso 0.50 d P
O25W_3025 O -0.2615 0.5664 1.5276 0.089 Uiso 0.50 d P
O26W_3026 O 0.3956 0.8136 0.2130 0.083 Uiso 0.40 d P
O27W_3027 O 0.4811 0.6977 0.6882 0.102 Uiso 0.50 d P
O28W_3028 O -0.8834 0.3665 1.2020 0.075 Uiso 0.50 d P
O29W_3029 O 0.3059 0.8431 0.8103 0.081 Uiso 0.50 d P
O30W_3030 O -0.5304 0.8412 0.6848 0.093 Uiso 0.50 d P
O31W_3031 O 0.3432 -0.2364 0.2800 0.058 Uiso 0.50 d P
O32W_3032 O -0.2037 0.2576 1.1119 0.123 Uiso 0.40 d P
O33W_3033 O -0.8374 0.3970 0.9600 0.088 Uiso 0.30 d P
O34W_3033 O 0.1653 -0.2262 1.2431 0.103 Uiso 0.40 d P
O35W_3034 O -1.2188 0.6675 1.4286 0.144 Uiso 0.40 d P
O36W_3035 O 0.1424 0.8679 0.9728 0.127 Uiso 0.40 d P
O37W_3036 O -0.2769 -0.1376 1.3849 0.121 Uiso 0.40 d P
O37'_3036 O 0.0895 0.1225 0.0878 0.147 Uiso 0.40 d P

loop_
_atom_site_aniso_label
_atom_site_aniso_U_11
_atom_site_aniso_U_22
_atom_site_aniso_U_33
_atom_site_aniso_U_23
_atom_site_aniso_U_13
_atom_site_aniso_U_12
O11_1001 0.042(6) 0.020(5) 0.045(7) -0.008(5) -0.003(5) 0.001(4)
S1_1001 0.052(3) 0.026(2) 0.062(3) -0.004(2) -0.012(2) 0.0035(19)
O21_1001 0.079(9) 0.043(7) 0.118(12) 0.037(7) -0.048(8) -0.020(6)
O31_1001 0.077(8) 0.035(6) 0.067(8) -0.024(6) -0.005(6) -0.016(6)
O41_1001 0.021(5) 0.045(6) 0.084(9) -0.014(6) 0.004(5) -0.013(5)
C11_1001 0.035(8) 0.014(7) 0.024(8) -0.001(6) -0.009(6) 0.006(6)
C21_1001 0.029(8) 0.039(9) 0.045(10) -0.016(8) -0.002(7) -0.003(7)
C31_1001 0.042(9) 0.010(7) 0.031(9) 0.004(6) 0.001(7) 0.008(7)
C41_1001 0.037(8) 0.012 0.048(10) 0.000(6) -0.018(7) 0.012(6)
C51_1001 0.042(9) 0.017(7) 0.063(11) -0.020(7) -0.019(8) 0.015(7)
C61_1001 0.030(8) 0.027(8) 0.034(9) -0.008(7) -0.012(7) 0.003(7)
C71_1001 0.058(10) 0.036(9) 0.040(10) -0.019(7) -0.027(8) 0.014(8)
O12_1001 0.067(7) 0.045(6) 0.023(6) 0.001(5) -0.012(5) -0.004(6)
S2_1001 0.055(3) 0.080(3) 0.060(3) -0.013(3) -0.017(2) 0.017(3)
C12_1001 0.032(8) 0.028(8) 0.031(9) 0.005(7) -0.002(7) -0.006(7)
C22_1001 0.042(9) 0.035(9) 0.036(9) -0.013(7) -0.017(8) 0.018(8)
C32_1001 0.064(11) 0.040(9) 0.020(9) -0.007(7) -0.017(8) 0.020(8)
C42_1001 0.048(9) 0.037(9) 0.029(9) 0.010(7) -0.023(7) -0.001(8)
C52_1001 0.039(9) 0.048(10) 0.045(10) -0.007(8) -0.016(8) 0.021(8)
C62_1001 0.055(10) 0.015(7) 0.060(11) -0.003(7) -0.029(9) 0.019(8)
C72_1001 0.044(9) 0.019(7) 0.044(10) -0.016(7) -0.020(7) 0.013(7)
O13_1001 0.080(8) 0.033(6) 0.040(7) -0.009(5) -0.004(6) 0.011(6)
S3_1001 0.065(3) 0.033(2) 0.047(3) -0.004(2) -0.001(2) -0.006(2)
O23_1001 0.047(7) 0.072(8) 0.095(10) -0.028(7) -0.015(7) -0.001(6)
O33_1001 0.074(8) 0.041(7) 0.055(8) -0.025(6) 0.017(6) -0.015(6)
O43_1001 0.096(9) 0.049(7) 0.029(6) 0.001(5) -0.022(6) 0.008(6)
C13_1001 0.063(11) 0.019(8) 0.040(10) -0.008(7) -0.020(9) -0.008(7)
C23_1001 0.031(8) 0.011(7) 0.041(10) 0.012(6) 0.002(7) -0.010(6)
C33_1001 0.087(13) 0.021(8) 0.047(11) -0.001(8) -0.032(10) 0.001(8)
C43_1001 0.061(10) 0.016(7) 0.051(11) -0.013(7) -0.007(8) 0.008(7)
C53_1001 0.084(12) 0.018(7) 0.022(9) -0.009(6) -0.012(8) -0.006(8)
C63_1001 0.055(10) 0.005(7) 0.071(12) -0.011(7) -0.032(9) 0.007(7)
C73_1001 0.055(10) 0.036(9) 0.046(10) -0.023(8) -0.026(8) 0.011(8)
O14_1001 0.029(5) 0.031(5) 0.050(7) 0.006(5) -0.001(5) -0.008(4)
S4_1001 0.078(3) 0.051(3) 0.045(3) -0.004(2) -0.026(2) 0.003(3)
O24_1001 0.083(9) 0.062(8) 0.066(9) 0.011(7) -0.020(7) -0.032(7)
O34_1001 0.106(10) 0.078(9) 0.029(7) -0.022(6) -0.013(7) -0.006(7)
O44_1001 0.097(10) 0.049(7) 0.076(9) 0.013(6) -0.028(8) 0.020(7)
C14_1001 0.035(8) 0.012(7) 0.040(10) 0.004(7) -0.012(7) -0.005(6)
C24_1001 0.047(10) 0.027(8) 0.064(12) -0.011(8) -0.024(9) 0.016(8)
C34_1001 0.040(9) 0.067(11) 0.026(9) -0.014(8) -0.018(7) 0.001(8)
C44_1001 0.035(8) 0.015(7) 0.059(11) -0.006(7) -0.018(8) 0.013(7)
C54_1001 0.071(11) 0.025(8) 0.031(10) -0.006(7) -0.010(8) -0.003(8)
C64_1001 0.050(10) 0.044(10) 0.057(12) -0.008(9) -0.030(9) 0.031(9)
C74_1001 0.032(8) 0.023(8) 0.063(11) -0.019(7) -0.020(8) 0.007(7)
O11_1002 0.016(5) 0.045(6) 0.049(7) -0.006(5) -0.014(4) -0.006(4)
S1_1002 0.043(2) 0.043(2) 0.074(3) -0.020(2) -0.029(2) 0.004(2)
O21_1002 0.031(6) 0.115(10) 0.049(8) 0.018(7) -0.014(6) -0.013(7)
O31_1002 0.058(8) 0.197(16) 0.042(8) 0.045(9) -0.031(7) -0.029(9)
C11_1002 0.027(8) 0.047(9) 0.024(8) -0.020(7) -0.017(6) 0.014(7)
C21_1002 0.028(8) 0.032(8) 0.036(9) -0.005(7) -0.010(7) 0.002(7)
C31_1002 0.027(8) 0.027(8) 0.033(9) -0.001(7) 0.013(6) -0.001(6)
C41_1002 0.029(8) 0.038(9) 0.042(10) -0.020(7) -0.012(7) 0.013(7)
C51_1002 0.043(9) 0.039(9) 0.014(8) -0.006(6) -0.010(7) 0.008(7)
C61_1002 0.033(8) 0.015(7) 0.033(9) 0.007(6) 0.001(7) 0.003(6)
C71_1002 0.035(8) 0.027(8) 0.027(8) -0.007(6) 0.000(6) 0.021(7)
O12_1002 0.045(6) 0.034(6) 0.039(6) -0.005(5) -0.013(5) 0.006(5)
S2_1002 0.066(3) 0.051(3) 0.046(3) -0.006(2) -0.025(2) 0.010(2)
O22_1002 0.066(7) 0.046(7) 0.037(7) -0.011(5) -0.004(5) -0.007(5)
O32_1002 0.090(10) 0.118(12) 0.058(9) 0.013(8) -0.014(8) -0.041(9)
C12_1002 0.044(9) 0.032(8) 0.041(10) -0.011(7) -0.023(8) 0.014(7)
C22_1002 0.033(8) 0.013(7) 0.032(9) 0.005(6) -0.004(7) -0.005(6)
C32_1002 0.031(8) 0.009(6) 0.039(9) 0.002(6) -0.005(7) -0.003(6)
C42_1002 0.042(9) 0.021(7) 0.041(10) -0.008(7) -0.008(7) -0.009(7)
C52_1002 0.014(7) 0.025(7) 0.027(8) 0.003(6) 0.009(6) -0.001(6)
C62_1002 0.017(7) 0.026(7) 0.038(9) -0.002(7) 0.007(6) 0.000(6)
C72_1002 0.036(8) 0.027(8) 0.026(8) 0.012(6) 0.000(6) -0.010(6)
O13_1002 0.039(6) 0.055(7) 0.044(7) -0.012(5) -0.014(5) 0.007(5)
S3_1002 0.070(3) 0.030(2) 0.056(3) -0.012(2) 0.014(3) 0.006(2)
O23_1002 0.106(10) 0.047(7) 0.061(9) -0.007(6) -0.005(8) 0.021(7)
O33_1002 0.054(8) 0.084(10) 0.088(10) -0.027(8) 0.015(7) -0.004(7)
O43_1002 0.116(11) 0.026(6) 0.086(10) -0.010(6) 0.002(8) 0.009(7)
C13_1002 0.023(8) 0.036(9) 0.044(11) -0.003(8) -0.013(7) 0.011(7)
C23_1002 0.034(9) 0.012(7) 0.050(11) 0.002(7) -0.015(8) -0.012(6)
C33_1002 0.031(9) 0.018(8) 0.064(12) 0.009(8) -0.006(8) -0.020(6)
C43_1002 0.040(9) 0.038(10) 0.042(11) 0.005(8) 0.002(8) -0.012(8)
C53_1002 0.041(10) 0.035(9) 0.056(12) -0.014(9) -0.008(9) 0.016(8)
C63_1002 0.018(8) 0.035(9) 0.060(12) -0.003(8) -0.005(8) -0.004(7)
C73_1002 0.050(10) 0.024(8) 0.052(11) 0.015(7) -0.009(8) -0.001(7)
O14_1002 0.048(6) 0.018(5) 0.050(7) -0.011(5) -0.025(5) 0.003(4)
S4_1002 0.065(3) 0.028(2) 0.056(3) -0.007(2) -0.021(2) -0.007(2)
O24_1002 0.176(15) 0.050(8) 0.052(9) -0.002(7) -0.047(9) -0.032(8)
O34_1002 0.087(9) 0.036(7) 0.103(11) -0.018(7) -0.036(8) 0.011(6)
O44_1002 0.055(8) 0.082(9) 0.100(11) -0.038(8) -0.040(7) -0.002(7)
C14_1002 0.032(8) 0.021(7) 0.025(8) 0.013(6) -0.005(6) -0.016(6)
C24_1002 0.036(8) 0.020(7) 0.036(9) -0.006(7) -0.003(7) 0.000(7)
C34_1002 0.056(10) 0.028(8) 0.030(9) -0.010(7) -0.013(8) 0.016(8)
C44_1002 0.067(11) 0.012(7) 0.056(11) -0.001(7) -0.037(9) 0.009(8)
C54_1002 0.024(7) 0.031(8) 0.030(9) -0.006(7) -0.011(6) 0.007(6)
C64_1002 0.038(9) 0.035(9) 0.037(10) -0.008(7) 0.008(7) -0.010(7)
C74_1002 0.032(8) 0.029(8) 0.075(13) 0.006(8) -0.014(8) -0.006(7)
O11_1003 0.037(6) 0.038(6) 0.074(8) -0.012(6) -0.012(6) -0.010(5)
S1_1003 0.035(2) 0.043(2) 0.067(3) -0.004(2) -0.012(2) 0.006(2)
O21_1003 0.034(7) 0.052(8) 0.191(16) 0.014(8) -0.033(8) 0.011(6)
O31_1003 0.058(7) 0.056(7) 0.064(8) 0.002(6) -0.035(6) -0.008(6)
O41_1003 0.042(7) 0.114(10) 0.041(8) 0.007(7) -0.004(6) -0.002(7)
C11_1003 0.056(10) 0.026(8) 0.046(10) -0.023(7) -0.025(8) 0.016(8)
C21_1003 0.037(8) 0.027(8) 0.026(8) -0.003(6) -0.014(7) 0.018(7)
C31_1003 0.061(11) 0.024(8) 0.028(9) -0.014(7) -0.006(8) 0.011(8)
C41_1003 0.043(9) 0.051(10) 0.025(9) -0.007(8) -0.008(7) 0.011(8)
C51_1003 0.060(10) 0.017(7) 0.051(10) -0.016(7) -0.044(9) 0.014(7)
C61_1003 0.030(8) 0.038(9) 0.023(8) 0.009(7) 0.001(6) 0.005(7)
C71_1003 0.030(8) 0.032(8) 0.051(10) -0.024(7) -0.007(7) -0.001(7)
O12_1003 0.038(6) 0.030(5) 0.031(6) 0.002(4) -0.008(5) 0.002(5)
S2_1003 0.062(3) 0.030(2) 0.170(6) 0.009(3) -0.048(4) -0.012(2)
C12_1003 0.041(9) 0.032(8) 0.031(9) -0.008(7) -0.008(7) 0.001(7)
C22_1003 0.060(11) 0.035(9) 0.049(11) -0.018(8) -0.017(9) 0.010(8)
C32_1003 0.034(9) 0.019(8) 0.073(12) -0.010(8) -0.004(8) -0.019(7)
C42_1003 0.034(9) 0.028(8) 0.055(11) 0.002(8) -0.002(8) -0.012(7)
C52_1003 0.036(9) 0.041(10) 0.070(12) -0.029(9) -0.017(8) 0.014(8)
C62_1003 0.026(7) 0.028(8) 0.035(9) -0.010(7) -0.010(7) -0.003(6)
C72_1003 0.038(8) 0.032(8) 0.024(8) 0.001(6) -0.008(7) -0.003(7)
O13_1003 0.046(6) 0.040(6) 0.029(6) -0.005(5) -0.005(5) -0.008(5)
S3_1003 0.075(3) 0.043(3) 0.043(3) -0.002(2) -0.013(2) 0.012(2)
O23_1003 0.077(9) 0.071(9) 0.083(10) 0.008(7) -0.002(8) -0.035(7)
O33_1003 0.113(11) 0.099(10) 0.055(9) 0.020(8) 0.001(8) 0.055(9)
O43_1003 0.165(14) 0.057(8) 0.057(9) -0.003(7) -0.051(9) -0.011(8)
C13_1003 0.033(8) 0.030(8) 0.028(9) 0.004(7) 0.002(7) -0.012(6)
C23_1003 0.023(7) 0.024(7) 0.028(8) -0.010(6) -0.014(6) 0.000(6)
C33_1003 0.025(8) 0.026(8) 0.052(11) 0.007(8) 0.009(7) -0.002(6)
C43_1003 0.055(10) 0.028(8) 0.033(9) -0.012(7) -0.002(8) 0.011(7)
C53_1003 0.022(7) 0.032(8) 0.045(10) -0.013(7) -0.015(7) 0.005(6)
C63_1003 0.031(8) 0.032(8) 0.023(8) -0.009(7) -0.003(6) -0.006(6)
C73_1003 0.042(9) 0.027(8) 0.042(10) -0.001(7) -0.022(7) -0.002(7)
S4_1003 0.094(4) 0.076(4) 0.054(4) 0.007(3) 0.009(3) 0.045(3)
O24_1003 0.104(13) 0.25(2) 0.059(11) -0.009(13) 0.011(9) -0.029(15)
O34_1003 0.132(12) 0.094(10) 0.027(7) -0.004(7) -0.006(8) -0.011(9)
C14_1003 0.033(8) 0.027(8) 0.037(9) 0.001(7) -0.007(7) 0.000(7)
C24_1003 0.050(9) 0.038(9) 0.030(9) -0.011(7) -0.020(8) 0.005(7)
C34_1003 0.071(12) 0.037(9) 0.029(10) 0.011(7) -0.024(9) -0.017(8)
C44_1003 0.041(9) 0.046(10) 0.045(11) -0.001(8) 0.004(8) 0.011(8)
C54_1003 0.042(9) 0.021(7) 0.041(10) -0.010(7) -0.019(8) 0.007(7)
C64_1003 0.063(10) 0.021(7) 0.021(8) -0.012(6) -0.016(8) -0.003(7)
C74_1003 0.049(9) 0.035(8) 0.034(9) -0.008(7) -0.021(7) 0.023(8)
S1_1004 0.040(3) 0.045(3) 0.066(3) -0.019(2) 0.006(2) -0.007(2)
O21_1004 0.054(7) 0.061(7) 0.032(7) -0.005(6) 0.007(5) -0.006(6)
O31_1004 0.066(8) 0.062(8) 0.066(9) -0.032(7) 0.011(6) -0.023(6)
O41_1004 0.057(8) 0.059(8) 0.084(10) -0.006(7) 0.013(7) 0.021(7)
C11_1004 0.027(8) 0.016(8) 0.038(10) -0.011(7) 0.002(7) -0.006(6)
C21_1004 0.013(7) 0.044(9) 0.026(9) 0.011(7) -0.002(6) 0.012(7)
C31_1004 0.022(8) 0.022(8) 0.068(13) -0.011(8) -0.007(8) -0.003(7)
C41_1004 0.042(10) 0.026(9) 0.052(11) -0.004(8) -0.022(8) 0.000(7)
C51_1004 0.026(8) 0.045(10) 0.037(10) -0.009(8) -0.008(7) -0.012(7)
C61_1004 0.046(10) 0.037(9) 0.059(12) -0.026(9) -0.027(9) 0.006(8)
C71_1004 0.017(7) 0.030(8) 0.050(10) -0.011(7) -0.010(7) 0.002(6)
S2_1004 0.077(3) 0.046(3) 0.041(3) -0.002(2) -0.016(2) -0.001(2)
O22_1004 0.097(9) 0.066(8) 0.047(8) -0.027(6) -0.033(7) 0.029(7)
O42_1004 0.083(9) 0.094(10) 0.050(8) -0.005(7) -0.039(7) 0.029(8)
C12_1004 0.030(8) 0.024(8) 0.036(9) 0.002(7) -0.003(7) -0.001(7)
C22_1004 0.042(9) 0.024(8) 0.055(11) -0.009(8) -0.017(8) -0.007(7)
C32_1004 0.055(10) 0.025(8) 0.045(11) -0.009(7) -0.003(8) -0.004(7)
C42_1004 0.059(10) 0.032(8) 0.044(11) -0.015(8) -0.017(9) 0.013(8)
C52_1004 0.065(11) 0.022(8) 0.051(11) -0.014(7) -0.027(9) -0.001(7)
C62_1004 0.058(10) 0.015(7) 0.042(10) -0.009(7) -0.018(8) 0.005(7)
C72_1004 0.052(10) 0.028(8) 0.065(12) -0.011(8) -0.014(9) 0.004(7)
S3_1004 0.055 0.111 0.070 -0.059 -0.033 0.031
C13_1004 0.033 0.015 0.031 -0.001 0.002 -0.002
C23_1004 0.040 0.043 0.033 -0.019 -0.007 0.011
C33_1004 0.054 0.037 0.062 -0.007 -0.014 0.007
C43_1004 0.050 0.055 0.043 -0.018 -0.017 0.008
C53_1004 0.032 0.040 0.034 -0.015 -0.016 -0.011
C63_1004 0.024 0.022 0.050 -0.010 -0.005 0.003
C73_1004 0.030 0.033 0.035 -0.016 -0.005 0.000
S4_1004 0.045 0.036 0.045 -0.011 -0.007 -0.008
O24_1004 0.095 0.095 0.035 0.002 -0.012 -0.052
O34_1004 0.042 0.050 0.044 -0.008 0.000 -0.015
O44_1004 0.047 0.095 0.142 -0.081 -0.018 -0.004
C14_1004 0.035 0.029 0.023 -0.006 -0.006 0.017
C24_1004 0.039 0.016 0.027 0.000 -0.005 0.013
C34_1004 0.037 0.006 0.053 0.006 -0.002 -0.004
C44_1004 0.027 0.048 0.041 0.002 -0.008 0.001
C54_1004 0.038 0.016 0.038 0.009 0.003 -0.009
C64_1004 0.041 0.027 0.046 0.019 -0.015 0.000
C74_1004 0.044 0.027 0.035 -0.003 0.004 0.005
O_2001 0.075 0.045 0.077 0.001 0.011 -0.023
O1H_2001 0.122 0.095 0.108 0.030 0.046 0.075
C_2001 0.094 0.040 0.052 0.021 0.032 0.027
CA_2001 0.025 0.051 0.071 -0.003 0.003 0.000
N_2001 0.067 0.034 0.043 -0.002 0.005 0.015
CB_2001 0.041 0.052 0.028 0.018 0.010 -0.003
NH1_2001 0.088 0.063 0.049 0.016 -0.038 -0.026
NH2_2001 0.060 0.065 0.050 -0.006 -0.017 0.020
NH1_2002 0.044 0.099 0.043 -0.005 -0.009 -0.015
NH2_2002 0.044 0.097 0.080 -0.044 0.008 -0.018
CB_2002 0.061 0.026 0.073 0.006 -0.027 0.004
CA_2002 0.056 0.065 0.037 0.022 -0.014 -0.026
N_2002 0.070 0.067 0.085 -0.032 -0.035 0.031
C_2002 0.084 0.054 0.052 -0.013 -0.013 -0.018
O_2002 0.235 0.107 0.139 0.018 -0.123 0.035
O1H_2002 0.123 0.128 0.063 -0.009 -0.026 -0.063
O_2003 0.121 0.092 0.074 -0.008 -0.030 -0.051
O1H_2003 0.142 0.102 0.094 -0.031 -0.003 -0.069
C_2003 0.120 0.122 0.031 0.009 0.026 -0.046
N_2003 0.242 0.073 0.125 -0.051 0.006 -0.084
CA_2003 0.163 0.104 0.013 0.003 0.014 -0.053
CB_2003 0.556 0.034 0.074 -0.006 0.113 -0.045
NH1_2003 0.081 0.037 0.108 -0.019 -0.010 0.011
NH2_2003 0.082 0.086 0.092 -0.027 -0.014 0.016
O_2004 0.098 0.136 0.103 -0.070 -0.021 0.001
O1H_2004 0.110 0.141 0.066 -0.030 -0.009 0.041
C_2004 0.091 0.102 0.066 -0.019 -0.009 0.036
CA_2004 0.162 0.203 0.070 -0.044 -0.054 0.148
N_2004 0.252 0.199 0.060 -0.022 -0.029 0.187
CB_2004 0.267 0.173 0.095 -0.077 -0.097 0.201
NH1_2004 0.065 0.062 0.111 -0.022 -0.001 -0.003
NH2_2004 0.041 0.048 0.074 -0.014 0.004 -0.017

loop_
_atom_type_symbol
_atom_type_description
_atom_type_scat_dispersion_real
_atom_type_scat_dispersion_imag
_atom_type_scat_source
C C 0.0033 0.0000 'International Tables Vol C Tables 4.2.6.8 and 6.1.1.4'
H H 0.0000 0.0000 'International Tables Vol C Tables 4.2.6.8 and 6.1.1.4'
O O 0.0106 0.0000 'International Tables Vol C Tables 4.2.6.8 and 6.1.1.4'
S S 0.1246 0.0000 'International Tables Vol C Tables 4.2.6.8 and 6.1.1.4'
N N 0.0061 0.0000 'International Tables Vol C Tables 4.2.6.8 and 6.1.1.4'

loop_
_geom_angle_atom_site_label_1
_geom_angle_atom_site_label_2
_geom_angle_atom_site_label_3
_geom_angle
_geom_angle_site_symmetry_1
_geom_angle_site_symmetry_3
O21_1001 S1_1001 O41_1001 114.2(6) . .
O21_1001 S1_1001 O31_1001 111.8(6) . .
O41_1001 S1_1001 O31_1001 110.3(6) . .
O21_1001 S1_1001 C41_1001 107.2(6) . .
O41_1001 S1_1001 C41_1001 106.7(5) . .
O31_1001 S1_1001 C41_1001 106.1(6) . .
O11_1001 C11_1001 C61_1001 119.3(8) . .
O11_1001 C11_1001 C21_1001 119.6(9) . .
C61_1001 C11_1001 C21_1001 121.0(9) . .
C11_1001 C21_1001 C31_1001 117.4(9) . .
C11_1001 C21_1001 C74_1001 124.9(10) . .
C31_1001 C21_1001 C74_1001 117.6(9) . .
C41_1001 C31_1001 C21_1001 120.9(8) . .
C31_1001 C41_1001 C51_1001 119.3(8) . .
C31_1001 C41_1001 S1_1001 120.2(7) . .
C51_1001 C41_1001 S1_1001 120.2(8) . .
C61_1001 C51_1001 C41_1001 121.2(10) . .
C51_1001 C61_1001 C11_1001 120.1(9) . .
C51_1001 C61_1001 C71_1001 119.8(10) . .
C11_1001 C61_1001 C71_1001 119.9(10) . .
C22_1001 C71_1001 C61_1001 114.2(10) . .
O42_1001 S2_1001 O42'_1001 35.9(10) . .
O42_1001 S2_1001 O22'_1001 141.6(13) . .
O42'_1001 S2_1001 O22'_1001 114.6(11) . .
O42_1001 S2_1001 O22_1001 117.5(10) . .
O42'_1001 S2_1001 O22_1001 83.1(11) . .
O22'_1001 S2_1001 O22_1001 35.6(12) . .
O42_1001 S2_1001 O32'_1001 77.5(13) . .
O42'_1001 S2_1001 O32'_1001 111.0(11) . .
O22'_1001 S2_1001 O32'_1001 109.5(12) . .
O22_1001 S2_1001 O32'_1001 140.5(14) . .
O42_1001 S2_1001 O32_1001 111.1(9) . .
O42'_1001 S2_1001 O32_1001 136.9(10) . .
O22'_1001 S2_1001 O32_1001 73.8(13) . .
O22_1001 S2_1001 O32_1001 108.2(9) . .
O32'_1001 S2_1001 O32_1001 36.9(13) . .
O42_1001 S2_1001 C42_1001 107.4(9) . .
O42'_1001 S2_1001 C42_1001 110.5(8) . .
O22'_1001 S2_1001 C42_1001 107.4(10) . .
O22_1001 S2_1001 C42_1001 105.8(9) . .
O32'_1001 S2_1001 C42_1001 103.2(10) . .
O32_1001 S2_1001 C42_1001 106.1(7) . .
O22'_1001 O22_1001 S2_1001 71.8(12) . .
O32'_1001 O32_1001 S2_1001 71.4(10) . .
O32'_1001 O32_1001 O22'_1001 121.4(14) . .
S2_1001 O32_1001 O22'_1001 51.6(7) . .
O42'_1001 O42_1001 S2_1001 72.8(11) . .
O22_1001 O22'_1001 S2_1001 72.6(11) . .
O22_1001 O22'_1001 O32_1001 125.2(15) . .
S2_1001 O22'_1001 O32_1001 54.6(8) . .
O32_1001 O32'_1001 S2_1001 71.7(11) . .
O42_1001 O42'_1001 S2_1001 71.3(10) . .
O12_1001 C12_1001 C22_1001 120.8(10) . .
O12_1001 C12_1001 C62_1001 117.6(10) . .
C22_1001 C12_1001 C62_1001 121.6(9) . .
C32_1001 C22_1001 C12_1001 119.2(9) . .
C32_1001 C22_1001 C71_1001 117.9(10) . .
C12_1001 C22_1001 C71_1001 122.9(10) . .
C22_1001 C32_1001 C42_1001 120.6(10) . .
C52_1001 C42_1001 C32_1001 118.6(8) . .
C52_1001 C42_1001 S2_1001 120.7(8) . .
C32_1001 C42_1001 S2_1001 120.7(8) . .
C62_1001 C52_1001 C42_1001 120.7(10) . .
C52_1001 C62_1001 C12_1001 119.0(10) . .
C52_1001 C62_1001 C72_1001 122.2(10) . .
C12_1001 C62_1001 C72_1001 118.8(10) . .
C62_1001 C72_1001 C23_1001 110.3(10) . .
O43_1001 S3_1001 O33_1001 112.5(6) . .
O43_1001 S3_1001 O23_1001 112.0(6) . .
O33_1001 S3_1001 O23_1001 112.3(6) . .
O43_1001 S3_1001 C43_1001 106.7(6) . .
O33_1001 S3_1001 C43_1001 107.8(6) . .
O23_1001 S3_1001 C43_1001 105.1(6) . .
O13_1001 C13_1001 C63_1001 119.6(10) . .
O13_1001 C13_1001 C23_1001 120.3(10) . .
C63_1001 C13_1001 C23_1001 120.1(9) . .
C33_1001 C23_1001 C13_1001 120.4(10) . .
C33_1001 C23_1001 C72_1001 117.9(9) . .
C13_1001 C23_1001 C72_1001 121.7(10) . .
C23_1001 C33_1001 C43_1001 120.0(10) . .
C53_1001 C43_1001 C33_1001 119.3(9) . .
C53_1001 C43_1001 S3_1001 121.4(8) . .
C33_1001 C43_1001 S3_1001 119.2(8) . .
C43_1001 C53_1001 C63_1001 120.8(10) . .
C13_1001 C63_1001 C53_1001 119.3(9) . .
C13_1001 C63_1001 C73_1001 119.8(10) . .
C53_1001 C63_1001 C73_1001 120.9(11) . .
C63_1001 C73_1001 C24_1001 114.8(11) . .
O34_1001 S4_1001 O24_1001 112.8(7) . .
O34_1001 S4_1001 O44_1001 113.7(6) . .
O24_1001 S4_1001 O44_1001 111.6(6) . .
O34_1001 S4_1001 C44_1001 106.6(6) . .
O24_1001 S4_1001 C44_1001 104.9(6) . .
O44_1001 S4_1001 C44_1001 106.4(6) . .
O14_1001 C14_1001 C24_1001 122.4(10) . .
O14_1001 C14_1001 C64_1001 116.6(9) . .
C24_1001 C14_1001 C64_1001 120.9(9) . .
C14_1001 C24_1001 C34_1001 119.0(9) . .
C14_1001 C24_1001 C73_1001 121.5(10) . .
C34_1001 C24_1001 C73_1001 119.3(10) . .
C44_1001 C34_1001 C24_1001 120.8(10) . .
C34_1001 C44_1001 C54_1001 119.6(8) . .
C34_1001 C44_1001 S4_1001 121.1(8) . .
C54_1001 C44_1001 S4_1001 119.0(8) . .
C64_1001 C54_1001 C44_1001 120.5(10) . .
C54_1001 C64_1001 C14_1001 119.1(10) . .
C54_1001 C64_1001 C74_1001 118.1(11) . .
C14_1001 C64_1001 C74_1001 122.7(10) . .
C21_1001 C74_1001 C64_1001 110.4(10) . .
O21_1002 S1_1002 O41_1002 118.5(8) . .
O21_1002 S1_1002 O41'_1002 88.1(12) . .
O41_1002 S1_1002 O41'_1002 34.5(11) . .
O21_1002 S1_1002 O31_1002 110.9(6) . .
O41_1002 S1_1002 O31_1002 107.2(7) . .
O41'_1002 S1_1002 O31_1002 137.9(12) . .
O21_1002 S1_1002 C41_1002 107.3(6) . .
O41_1002 S1_1002 C41_1002 106.5(6) . .
O41'_1002 S1_1002 C41_1002 103.5(9) . .
O31_1002 S1_1002 C41_1002 105.7(6) . .
O41'_1002 O41_1002 S1_1002 75.0(11) . .
O41_1002 O41'_1002 S1_1002 70.5(11) . .
O11_1002 C11_1002 C21_1002 120.4(9) . .
O11_1002 C11_1002 C61_1002 117.5(9) . .
C21_1002 C11_1002 C61_1002 121.9(8) . .
C31_1002 C21_1002 C11_1002 118.5(9) . .
C31_1002 C21_1002 C74_1002 117.7(10) . .
C11_1002 C21_1002 C74_1002 123.7(9) . .
C21_1002 C31_1002 C41_1002 121.4(9) . .
C31_1002 C41_1002 C51_1002 120.0(8) . .
C31_1002 C41_1002 S1_1002 120.3(8) . .
C51_1002 C41_1002 S1_1002 119.7(7) . .
C61_1002 C51_1002 C41_1002 119.9(9) . .
C51_1002 C61_1002 C11_1002 118.0(9) . .
C51_1002 C61_1002 C71_1002 121.7(9) . .
C11_1002 C61_1002 C71_1002 120.1(9) . .
C61_1002 C71_1002 C22_1002 113.3(10) . .
O42_1002 S2_1002 O22_1002 118.2(7) . .
O42_1002 S2_1002 O42'_1002 31(2) . .
O22_1002 S2_1002 O42'_1002 91(2) . .
O42_1002 S2_1002 O32_1002 109.1(7) . .
O22_1002 S2_1002 O32_1002 108.4(6) . .
O42'_1002 S2_1002 O32_1002 135.6(18) . .
O42_1002 S2_1002 C42_1002 108.1(7) . .
O22_1002 S2_1002 C42_1002 105.9(6) . .
O42'_1002 S2_1002 C42_1002 105.9(12) . .
O32_1002 S2_1002 C42_1002 106.5(6) . .
O42'_1002 O42_1002 S2_1002 76.3(16) . .
O42_1002 O42'_1002 S2_1002 73.0(16) . .
O12_1002 C12_1002 C22_1002 121.6(10) . .
O12_1002 C12_1002 C62_1002 117.6(9) . .
C22_1002 C12_1002 C62_1002 120.7(9) . .
C32_1002 C22_1002 C12_1002 118.8(9) . .
C32_1002 C22_1002 C71_1002 120.3(9) . .
C12_1002 C22_1002 C71_1002 120.7(9) . .
C22_1002 C32_1002 C42_1002 121.2(9) . .
C32_1002 C42_1002 C52_1002 119.2(8) . .
C32_1002 C42_1002 S2_1002 122.2(7) . .
C52_1002 C42_1002 S2_1002 118.5(8) . .
C62_1002 C52_1002 C42_1002 120.9(9) . .
C52_1002 C62_1002 C12_1002 119.2(9) . .
C52_1002 C62_1002 C72_1002 120.4(9) . .
C12_1002 C62_1002 C72_1002 120.4(9) . .
C23_1002 C72_1002 C62_1002 114.6(10) . .
O43_1002 S3_1002 O33_1002 113.3(6) . .
O43_1002 S3_1002 O23_1002 111.8(7) . .
O33_1002 S3_1002 O23_1002 111.5(7) . .
O43_1002 S3_1002 C43_1002 107.2(6) . .
O33_1002 S3_1002 C43_1002 105.3(7) . .
O23_1002 S3_1002 C43_1002 107.1(6) . .
C23_1002 C13_1002 O13_1002 119.7(10) . .
C23_1002 C13_1002 C63_1002 122.2(9) . .
O13_1002 C13_1002 C63_1002 118.2(10) . .
C13_1002 C23_1002 C33_1002 118.7(9) . .
C13_1002 C23_1002 C72_1002 119.8(10) . .
C33_1002 C23_1002 C72_1002 121.4(9) . .
C43_1002 C33_1002 C23_1002 120.1(10) . .
C33_1002 C43_1002 C53_1002 120.0(9) . .
C33_1002 C43_1002 S3_1002 120.5(8) . .
C53_1002 C43_1002 S3_1002 119.4(8) . .
C63_1002 C53_1002 C43_1002 120.8(10) . .
C53_1002 C63_1002 C13_1002 118.1(10) . .
C53_1002 C63_1002 C73_1002 122.3(11) . .
C13_1002 C63_1002 C73_1002 119.6(10) . .
C63_1002 C73_1002 C24_1002 113.8(10) . .
O34_1002 S4_1002 O44_1002 113.6(6) . .
O34_1002 S4_1002 O24_1002 111.8(7) . .
O44_1002 S4_1002 O24_1002 111.7(7) . .
O34_1002 S4_1002 C44_1002 106.8(6) . .
O44_1002 S4_1002 C44_1002 106.3(6) . .
O24_1002 S4_1002 C44_1002 106.1(6) . .
C24_1002 C14_1002 O14_1002 121.7(9) . .
C24_1002 C14_1002 C64_1002 122.2(9) . .
O14_1002 C14_1002 C64_1002 116.0(9) . .
C14_1002 C24_1002 C34_1002 118.9(9) . .
C14_1002 C24_1002 C73_1002 121.3(10) . .
C34_1002 C24_1002 C73_1002 118.9(10) . .
C44_1002 C34_1002 C24_1002 119.7(9) . .
C54_1002 C44_1002 C34_1002 119.9(8) . .
C54_1002 C44_1002 S4_1002 120.9(8) . .
C34_1002 C44_1002 S4_1002 118.9(8) . .
C44_1002 C54_1002 C64_1002 121.6(9) . .
C54_1002 C64_1002 C14_1002 117.3(9) . .
C54_1002 C64_1002 C74_1002 119.8(10) . .
C14_1002 C64_1002 C74_1002 122.9(10) . .
C64_1002 C74_1002 C21_1002 109.9(11) . .
O21_1003 S1_1003 O41_1003 116.3(7) . .
O21_1003 S1_1003 O31_1003 112.6(6) . .
O41_1003 S1_1003 O31_1003 108.5(6) . .
O21_1003 S1_1003 C41_1003 107.9(6) . .
O41_1003 S1_1003 C41_1003 104.0(6) . .
O31_1003 S1_1003 C41_1003 106.6(6) . .
O11_1003 C11_1003 C61_1003 120.7(9) . .
O11_1003 C11_1003 C21_1003 118.1(10) . .
C61_1003 C11_1003 C21_1003 121.2(9) . .
C31_1003 C21_1003 C11_1003 118.4(10) . .
C31_1003 C21_1003 C74_1003 121.3(9) . .
C11_1003 C21_1003 C74_1003 120.1(10) . .
C21_1003 C31_1003 C41_1003 121.5(9) . .
C31_1003 C41_1003 C51_1003 119.4(8) . .
C31_1003 C41_1003 S1_1003 120.3(8) . .
C51_1003 C41_1003 S1_1003 119.9(8) . .
C61_1003 C51_1003 C41_1003 119.9(9) . .
C51_1003 C61_1003 C11_1003 119.5(9) . .
C51_1003 C61_1003 C71_1003 119.6(10) . .
C11_1003 C61_1003 C71_1003 120.9(9) . .
C61_1003 C71_1003 C22_1003 111.2(10) . .
O42_1003 S2_1003 O32_1003 116.4(8) . .
O42_1003 S2_1003 O22'_1003 135.9(17) . .
O32_1003 S2_1003 O22'_1003 79.4(17) . .
O42_1003 S2_1003 O22_1003 110.3(7) . .
O32_1003 S2_1003 O22_1003 110.7(8) . .
O22'_1003 S2_1003 O22_1003 32.6(17) . .
O42_1003 S2_1003 O32'_1003 99.0(17) . .
O32_1003 S2_1003 O32'_1003 25.6(15) . .
O22'_1003 S2_1003 O32'_1003 104.8(14) . .
O22_1003 S2_1003 O32'_1003 136.3(15) . .
O42_1003 S2_1003 C42_1003 106.9(6) . .
O32_1003 S2_1003 C42_1003 108.1(9) . .
O22'_1003 S2_1003 C42_1003 105.9(12) . .
O22_1003 S2_1003 C42_1003 103.5(7) . .
O32'_1003 S2_1003 C42_1003 97.8(11) . .
O22'_1003 O22_1003 S2_1003 70.4(12) . .
O22_1003 O22'_1003 S2_1003 77.1(17) . .
O32'_1003 O32_1003 S2_1003 87(2) . .
O32_1003 O32'_1003 S2_1003 67.9(14) . .
O12_1003 C12_1003 C62_1003 121.7(9) . .
O12_1003 C12_1003 C22_1003 117.5(9) . .
C62_1003 C12_1003 C22_1003 120.8(9) . .
C32_1003 C22_1003 C12_1003 118.4(9) . .
C32_1003 C22_1003 C71_1003 120.8(10) . .
C12_1003 C22_1003 C71_1003 120.7(10) . .
C22_1003 C32_1003 C42_1003 120.8(10) . .
C52_1003 C42_1003 C32_1003 120.0(9) . .
C52_1003 C42_1003 S2_1003 120.0(8) . .
C32_1003 C42_1003 S2_1003 119.9(8) . .
C42_1003 C52_1003 C62_1003 121.2(10) . .
C52_1003 C62_1003 C12_1003 118.5(9) . .
C52_1003 C62_1003 C72_1003 119.7(10) . .
C12_1003 C62_1003 C72_1003 121.7(10) . .
C23_1003 C72_1003 C62_1003 113.8(10) . .
O23_1003 S3_1003 O33_1003 112.5(7) . .
O23_1003 S3_1003 O43_1003 113.2(7) . .
O33_1003 S3_1003 O43_1003 110.8(7) . .
O23_1003 S3_1003 C43_1003 107.9(7) . .
O33_1003 S3_1003 C43_1003 106.3(6) . .
O43_1003 S3_1003 C43_1003 105.6(6) . .
C63_1003 C13_1003 O13_1003 121.0(9) . .
C63_1003 C13_1003 C23_1003 121.5(9) . .
O13_1003 C13_1003 C23_1003 117.5(10) . .
C33_1003 C23_1003 C13_1003 117.3(9) . .
C33_1003 C23_1003 C72_1003 123.0(9) . .
C13_1003 C23_1003 C72_1003 119.7(9) . .
C23_1003 C33_1003 C43_1003 122.0(9) . .
C33_1003 C43_1003 C53_1003 119.2(8) . .
C33_1003 C43_1003 S3_1003 119.2(8) . .
C53_1003 C43_1003 S3_1003 121.5(8) . .
C63_1003 C53_1003 C43_1003 120.0(9) . .
C13_1003 C63_1003 C53_1003 119.8(9) . .
C13_1003 C63_1003 C73_1003 121.4(9) . .
C53_1003 C63_1003 C73_1003 118.7(10) . .
C63_1003 C73_1003 C24_1003 112.8(10) . .
O44_1003 S4_1003 O44'_1003 27.2(14) . .
O44_1003 S4_1003 O24_1003 113.4(9) . .
O44'_1003 S4_1003 O24_1003 87.5(14) . .
O44_1003 S4_1003 O34_1003 112.6(9) . .
O44'_1003 S4_1003 O34_1003 133.4(12) . .
O24_1003 S4_1003 O34_1003 109.9(7) . .
O44_1003 S4_1003 C44_1003 107.5(10) . .
O44'_1003 S4_1003 C44_1003 108.6(9) . .
O24_1003 S4_1003 C44_1003 105.6(8) . .
O34_1003 S4_1003 C44_1003 107.5(7) . .
O44'_1003 O44_1003 S4_1003 78.1(16) . .
O44_1003 O44'_1003 S4_1003 74.7(15) . .
C24_1003 C14_1003 O14_1003 119.2(9) . .
C24_1003 C14_1003 C64_1003 121.9(9) . .
O14_1003 C14_1003 C64_1003 118.9(9) . .
C14_1003 C24_1003 C34_1003 118.6(9) . .
C14_1003 C24_1003 C73_1003 122.9(10) . .
C34_1003 C24_1003 C73_1003 118.4(10) . .
C24_1003 C34_1003 C44_1003 120.1(9) . .
C54_1003 C44_1003 C34_1003 121.0(8) . .
C54_1003 C44_1003 S4_1003 118.2(8) . .
C34_1003 C44_1003 S4_1003 120.6(8) . .
C44_1003 C54_1003 C64_1003 119.6(9) . .
C54_1003 C64_1003 C14_1003 118.6(9) . .
C54_1003 C64_1003 C74_1003 118.3(10) . .
C14_1003 C64_1003 C74_1003 123.0(9) . .
C64_1003 C74_1003 C21_1003 113.2(10) . .
O21_1004 S1_1004 O41_1004 112.7(6) . .
O21_1004 S1_1004 O31_1004 112.6(6) . .
O41_1004 S1_1004 O31_1004 110.4(6) . .
O21_1004 S1_1004 C41_1004 106.8(6) . .
O41_1004 S1_1004 C41_1004 106.5(6) . .
O31_1004 S1_1004 C41_1004 107.5(6) . .
O11_1004 C11_1004 C21_1004 118.7(10) . .
O11_1004 C11_1004 C61_1004 119.4(9) . .
C21_1004 C11_1004 C61_1004 121.8(9) . .
C11_1004 C21_1004 C31_1004 119.4(9) . .
C11_1004 C21_1004 C74_1004 120.2(8) . .
C31_1004 C21_1004 C74_1004 120.4(8) . .
C21_1004 C31_1004 C41_1004 120.5(9) . .
C51_1004 C41_1004 C31_1004 118.7(9) . .
C51_1004 C41_1004 S1_1004 122.8(8) . .
C31_1004 C41_1004 S1_1004 118.4(8) . .
C61_1004 C51_1004 C41_1004 121.7(10) . .
C51_1004 C61_1004 C11_1004 117.9(9) . .
C51_1004 C61_1004 C71_1004 120.8(11) . .
C11_1004 C61_1004 C71_1004 121.3(10) . .
C61_1004 C71_1004 C22_1004 112.3(10) . .
O42_1004 S2_1004 O32_1004 111.8(7) . .
O42_1004 S2_1004 O22_1004 111.5(7) . .
O32_1004 S2_1004 O22_1004 112.3(7) . .
O42_1004 S2_1004 O32'_1004 128(2) . .
O32_1004 S2_1004 O32'_1004 17(2) . .
O22_1004 S2_1004 O32'_1004 100(2) . .
O42_1004 S2_1004 C42_1004 106.7(6) . .
O32_1004 S2_1004 C42_1004 108.1(8) . .
O22_1004 S2_1004 C42_1004 106.0(6) . .
O32'_1004 S2_1004 C42_1004 103.1(12) . .
O12_1004 C12_1004 C22_1004 120.5(10) . .
O12_1004 C12_1004 C62_1004 118.2(9) . .
C22_1004 C12_1004 C62_1004 121.2(9) . .
C12_1004 C22_1004 C32_1004 121.1(9) . .
C12_1004 C22_1004 C71_1004 121.6(10) . .
C32_1004 C22_1004 C71_1004 117.3(10) . .
C22_1004 C32_1004 C42_1004 118.4(9) . .
C52_1004 C42_1004 C32_1004 119.7(8) . .
C52_1004 C42_1004 S2_1004 120.7(8) . .
C32_1004 C42_1004 S2_1004 119.2(8) . .
C62_1004 C52_1004 C42_1004 121.9(10) . .
C52_1004 C62_1004 C12_1004 117.6(10) . .
C52_1004 C62_1004 C72_1004 119.3(11) . .
C12_1004 C62_1004 C72_1004 122.9(10) . .
C23_1004 C72_1004 C62_1004 112.3(10) . .
O33_1004 S3_1004 O23'_1004 140.2 . .
O33_1004 S3_1004 O43_1004 119.7 . .
O23'_1004 S3_1004 O43_1004 43.7 . .
O33_1004 S3_1004 O43'_1004 46.3 . .
O23'_1004 S3_1004 O43'_1004 119.2 . .
O43_1004 S3_1004 O43'_1004 143.1 . .
O33_1004 S3_1004 O23_1004 107.9 . .
O23'_1004 S3_1004 O23_1004 64.0 . .
O43_1004 S3_1004 O23_1004 107.1 . .
O43'_1004 S3_1004 O23_1004 63.0 . .
O33_1004 S3_1004 O33'_1004 58.6 . .
O23'_1004 S3_1004 O33'_1004 110.4 . .
O43_1004 S3_1004 O33'_1004 68.5 . .
O43'_1004 S3_1004 O33'_1004 104.3 . .
O23_1004 S3_1004 O33'_1004 154.0 . .
O33_1004 S3_1004 C43_1004 109.3 . .
O23'_1004 S3_1004 C43_1004 110.4 . .
O43_1004 S3_1004 C43_1004 108.6 . .
O43'_1004 S3_1004 C43_1004 108.3 . .
O23_1004 S3_1004 C43_1004 102.8 . .
O33'_1004 S3_1004 C43_1004 102.8 . .
S3_1004 O23_1004 O43'_1004 55.1 . .
S3_1004 O23_1004 O23'_1004 54.1 . .
O43'_1004 O23_1004 O23'_1004 103.6 . .
O43'_1004 O33_1004 S3_1004 67.8 . .
O43'_1004 O33_1004 O33'_1004 131.9 . .
S3_1004 O33_1004 O33'_1004 65.2 . .
O23'_1004 O43_1004 S3_1004 67.7 . .
O23'_1004 O43_1004 O33'_1004 124.4 . .
S3_1004 O43_1004 O33'_1004 59.1 . .
O33_1004 O33'_1004 S3_1004 56.2 . .
O33_1004 O33'_1004 O43_1004 103.3 . .
S3_1004 O33'_1004 O43_1004 52.4 . .
O43_1004 O23'_1004 S3_1004 68.5 . .
O43_1004 O23'_1004 O23_1004 129.3 . .
S3_1004 O23'_1004 O23_1004 61.8 . .
O33_1004 O43'_1004 S3_1004 65.9 . .
O33_1004 O43'_1004 O23_1004 125.8 . .
S3_1004 O43'_1004 O23_1004 61.9 . .
O13_1004 C13_1004 C23_1004 120.9(4) . .
O13_1004 C13_1004 C63_1004 118.6(4) . .
C23_1004 C13_1004 C63_1004 120.5 . .
C33_1004 C23_1004 C13_1004 119.6 . .
C33_1004 C23_1004 C72_1004 120.9(6) . .
C13_1004 C23_1004 C72_1004 119.4(6) . .
C23_1004 C33_1004 C43_1004 121.2 . .
C53_1004 C43_1004 C33_1004 118.5 . .
C53_1004 C43_1004 S3_1004 122.0 . .
C33_1004 C43_1004 S3_1004 119.4 . .
C43_1004 C53_1004 C63_1004 122.1 . .
C53_1004 C63_1004 C13_1004 118.0 . .
C53_1004 C63_1004 C73_1004 120.5 . .
C13_1004 C63_1004 C73_1004 121.5 . .
C63_1004 C73_1004 C24_1004 114.0 . .
O44_1004 S4_1004 O34_1004 114.0 . .
O44_1004 S4_1004 O24_1004 112.6 . .
O34_1004 S4_1004 O24_1004 110.1 . .
O44_1004 S4_1004 C44_1004 108.4 . .
O34_1004 S4_1004 C44_1004 106.5 . .
O24_1004 S4_1004 C44_1004 104.6 . .
C24_1004 C14_1004 O14_1004 119.5 . .
C24_1004 C14_1004 C64_1004 122.1 . .
O14_1004 C14_1004 C64_1004 118.2 . .
C14_1004 C24_1004 C34_1004 119.1 . .
C14_1004 C24_1004 C73_1004 121.1 . .
C34_1004 C24_1004 C73_1004 119.6 . .
C24_1004 C34_1004 C44_1004 120.1 . .
C54_1004 C44_1004 C34_1004 119.6 . .
C54_1004 C44_1004 S4_1004 119.4 . .
C34_1004 C44_1004 S4_1004 120.9 . .
C44_1004 C54_1004 C64_1004 120.9 . .
C54_1004 C64_1004 C14_1004 118.2 . .
C54_1004 C64_1004 C74_1004 120.7 . .
C14_1004 C64_1004 C74_1004 121.1 . .
C64_1004 C74_1004 C21_1004 112.6(4) . .
O_2001 C_2001 O1H_2001 121.5 . .
O_2001 C_2001 CA_2001 126.2 . .
O1H_2001 C_2001 CA_2001 112.1 . .
CB_2001 CA_2001 C_2001 115.2 . .
CB_2001 CA_2001 N_2001 111.8 . .
C_2001 CA_2001 N_2001 106.0 . .
CA_2001 CB_2001 CG_2001 115.9 . .
CB_2001 CG_2001 CD_2001 112.7 . .
NE_2001 CD_2001 CG_2001 112.5 . .
CZ_2001 NE_2001 CD_2001 122.1 . .
NH1_2001 CZ_2001 NH2_2001 119.8 . .
NH1_2001 CZ_2001 NE_2001 117.3 . .
NH2_2001 CZ_2001 NE_2001 123.0 . .
NH1_2002 CZ_2002 NE_2002 119.2 . .
NH1_2002 CZ_2002 NH2_2002 118.2 . .
NE_2002 CZ_2002 NH2_2002 122.6 . .
CZ_2002 NE_2002 CD_2002 123.3 . .
NE_2002 CD_2002 CG_2002 117.0 . .
CD_2002 CG_2002 CB_2002 112.3 . .
CA_2002 CB_2002 CG_2002 112.8 . .
N_2002 CA_2002 CB_2002 110.4 . .
N_2002 CA_2002 C_2002 110.3 . .
CB_2002 CA_2002 C_2002 111.0 . .
O_2002 C_2002 O1H_2002 123.9 . .
O_2002 C_2002 CA_2002 120.3 . .
O1H_2002 C_2002 CA_2002 115.5 . .
O_2003 C_2003 O1H_2003 124.3 . .
O_2003 C_2003 CA_2003 119.0 . .
O1H_2003 C_2003 CA_2003 116.7 . .
N_2003 CA_2003 C_2003 111.8 . .
N_2003 CA_2003 CB_2003 115.9 . .
C_2003 CA_2003 CB_2003 110.5 . .
CG_2003 CB_2003 CA_2003 117.0 . .
CB_2003 CG_2003 CD_2003 114.0 . .
NE_2003 CD_2003 CG_2003 123.1 . .
CZ_2003 NE_2003 CD_2003 124.0 . .
NH2_2003 CZ_2003 NH1_2003 118.6 . .
NH2_2003 CZ_2003 NE_2003 123.6 . .
NH1_2003 CZ_2003 NE_2003 117.9 . .
O_2004 C_2004 O1H_2004 125.1 . .
O_2004 C_2004 CA_2004 115.3 . .
O1H_2004 C_2004 CA_2004 119.0 . .
N_2004 CA_2004 CB_2004 115.1 . .
N_2004 CA_2004 C_2004 105.8 . .
CB_2004 CA_2004 C_2004 109.9 . .
CG_2004 CB_2004 CA_2004 124.5 . .
CB_2004 CG_2004 CD_2004 115.5 . .
NE_2004 CD_2004 CG_2004 124.7 . .
CZ_2004 NE_2004 CD_2004 125.7 . .
NH1_2004 CZ_2004 NH2_2004 118.1 . .
NH1_2004 CZ_2004 NE_2004 118.3 . .
NH2_2004 CZ_2004 NE_2004 123.6 . .
O_2005 C_2005 O1H_2005 120.8 . .
O_2005 C_2005 CA_2005 126.7 . .
O1H_2005 C_2005 CA_2005 112.5 . .
N_2005 CA_2005 C_2005 109.9 . .
N_2005 CA_2005 CB_2005 113.1 . .
C_2005 CA_2005 CB_2005 106.5 . .
CG_2005 CB_2005 CA_2005 114.8 . .
CB_2005 CG_2005 CD_2005 115.8 . .
NE_2005 CD_2005 CG_2005 115.2 . .
CZ_2005 NE_2005 CD_2005 124.5 . .
NH1_2005 CZ_2005 NE_2005 124.3 . .
NH1_2005 CZ_2005 NH2_2005 119.6 . .
NE_2005 CZ_2005 NH2_2005 116.0 . .
CA_2007 CA_2006 CB_2007 119.7 . .
CA_2007 CA_2006 N_2006 14.8 . .
CB_2007 CA_2006 N_2006 106.2 . .
CA_2007 CA_2006 C_2006 123.9 . .
CB_2007 CA_2006 C_2006 21.4 . .
N_2006 CA_2006 C_2006 109.1 . .
CA_2007 CA_2006 C_2007 77.5 . .
CB_2007 CA_2006 C_2007 139.6 . .
N_2006 CA_2006 C_2007 83.9 . .
C_2006 CA_2006 C_2007 118.1 . .
CA_2007 CA_2006 CB_2006 107.1 . .
CB_2007 CA_2006 CB_2006 97.2 . .
N_2006 CA_2006 CB_2006 117.2 . .
C_2006 CA_2006 CB_2006 112.7 . .
C_2007 CA_2006 CB_2006 112.9 . .
N_2007 N_2006 CA_2007 163.2 . .
N_2007 N_2006 CA_2006 157.7 . .
CA_2007 N_2006 CA_2006 9.0 . .
CG_2006 CB_2006 CA_2006 117.1 . .
CG_2006 CB_2006 CA_2007 134.8 . .
CA_2006 CB_2006 CA_2007 17.8 . .
CG_2006 CB_2006 CD_2007 15.7 . .
CA_2006 CB_2006 CD_2007 101.9 . .
CA_2007 CB_2006 CD_2007 119.6 . .
CG_2006 CB_2006 CB_2007 98.0 . .
CA_2006 CB_2006 CB_2007 34.2 . .
CA_2007 CB_2006 CB_2007 46.3 . .
CD_2007 CB_2006 CB_2007 83.0 . .
CD_2007 CG_2006 NE_2007 86.8 . .
CD_2007 CG_2006 CB_2006 126.0 . .
NE_2007 CG_2006 CB_2006 100.2 . .
CD_2007 CG_2006 CD_2006 119.3 . .
NE_2007 CG_2006 CD_2006 84.4 . .
CB_2006 CG_2006 CD_2006 114.7 . .
CD_2007 CG_2006 CG_2007 48.4 . .
NE_2007 CG_2006 CG_2007 109.1 . .
CB_2006 CG_2006 CG_2007 79.5 . .
CD_2006 CG_2006 CG_2007 159.1 . .
NE_2006 CD_2006 CG_2006 116.2 . .
NE_2006 CD_2006 NE_2007 98.7 . .
CG_2006 CD_2006 NE_2007 43.6 . .
NE_2006 CD_2006 CD_2007 99.0 . .
CG_2006 CD_2006 CD_2007 17.4 . .
NE_2007 CD_2006 CD_2007 44.3 . .
CZ_2006 NE_2006 CD_2006 127.6 . .
CZ_2006 NE_2006 NH1_2007 31.9 . .
CD_2006 NE_2006 NH1_2007 107.9 . .
NH1_2007 CZ_2006 NH1_2006 118.3 . .
NH1_2007 CZ_2006 NE_2006 85.9 . .
NH1_2006 CZ_2006 NE_2006 121.4 . .
NH1_2007 CZ_2006 NH2_2006 68.6 . .
NH1_2006 CZ_2006 NH2_2006 115.6 . .
NE_2006 CZ_2006 NH2_2006 123.0 . .
NH1_2007 CZ_2006 CZ_2007 44.5 . .
NH1_2006 CZ_2006 CZ_2007 149.7 . .
NE_2006 CZ_2006 CZ_2007 85.7 . .
NH2_2006 CZ_2006 CZ_2007 40.4 . .
O37W_3036 NH1_2006 CZ_2006 153.1 . .
O37W_3036 NH1_2006 NH1_2007 132.6 . .
CZ_2006 NH1_2006 NH1_2007 22.4 . .
CZ_2007 NH2_2006 NH2_2007 67.1 . .
CZ_2007 NH2_2006 NH1_2007 66.7 . .
NH2_2007 NH2_2006 NH1_2007 133.7 . .
CZ_2007 NH2_2006 CZ_2006 91.6 . .
NH2_2007 NH2_2006 CZ_2006 149.0 . .
NH1_2007 NH2_2006 CZ_2006 35.4 . .
C_2006 O_2006 CG_2007 62.9 . .
C_2006 O_2006 CB_2007 11.2 . .
CG_2007 O_2006 CB_2007 52.2 . .
C_2006 O1H_2006 CB_2007 25.5 . .
CB_2007 C_2006 O_2006 145.1 . .
CB_2007 C_2006 O1H_2006 82.7 . .
O_2006 C_2006 O1H_2006 119.1 . .
CB_2007 C_2006 CG_2007 78.0 . .
O_2006 C_2006 CG_2007 68.4 . .
O1H_2006 C_2006 CG_2007 114.2 . .
CB_2007 C_2006 CA_2006 43.7 . .
O_2006 C_2006 CA_2006 123.5 . .
O1H_2006 C_2006 CA_2006 117.4 . .
CG_2007 C_2006 CA_2006 87.9 . .
CB_2007 C_2006 CA_2007 44.5 . .
O_2006 C_2006 CA_2007 133.5 . .
O1H_2006 C_2006 CA_2007 106.6 . .
CG_2007 C_2006 CA_2007 101.6 . .
CA_2006 C_2006 CA_2007 14.5 . .
CA_2006 CA_2007 N_2006 156.2 . .
CA_2006 CA_2007 N_2007 152.9 . .
N_2006 CA_2007 N_2007 6.2 . .
CA_2006 CA_2007 C_2007 81.0 . .
N_2006 CA_2007 C_2007 108.1 . .
N_2007 CA_2007 C_2007 114.2 . .
CA_2006 CA_2007 CB_2007 41.2 . .
N_2006 CA_2007 CB_2007 116.7 . .
N_2007 CA_2007 CB_2007 112.2 . .
C_2007 CA_2007 CB_2007 112.6 . .
CA_2006 CA_2007 CB_2006 55.1 . .
N_2006 CA_2007 CB_2006 139.2 . .
N_2007 CA_2007 CB_2006 135.2 . .
C_2007 CA_2007 CB_2006 101.1 . .
CB_2007 CA_2007 CB_2006 75.3 . .
CA_2006 CA_2007 C_2006 41.6 . .
N_2006 CA_2007 C_2006 114.6 . .
N_2007 CA_2007 C_2006 111.7 . .
C_2007 CA_2007 C_2006 99.6 . .
CB_2007 CA_2007 C_2006 16.3 . .
CB_2006 CA_2007 C_2006 87.2 . .
N_2006 N_2007 CA_2007 10.6 . .
C_2006 CB_2007 CA_2006 114.9 . .
C_2006 CB_2007 O1H_2006 71.8 . .
CA_2006 CB_2007 O1H_2006 145.6 . .
C_2006 CB_2007 CG_2007 78.4 . .
CA_2006 CB_2007 CG_2007 103.5 . .
O1H_2006 CB_2007 CG_2007 110.8 . .
C_2006 CB_2007 CA_2007 119.1 . .
CA_2006 CB_2007 CA_2007 19.1 . .
O1H_2006 CB_2007 CA_2007 126.9 . .
CG_2007 CB_2007 CA_2007 122.2 . .
C_2006 CB_2007 O_2006 23.7 . .
CA_2006 CB_2007 O_2006 110.3 . .
O1H_2006 CB_2007 O_2006 88.3 . .
CG_2007 CB_2007 O_2006 55.8 . .
CA_2007 CB_2007 O_2006 122.4 . .
C_2006 CB_2007 CB_2006 141.6 . .
CA_2006 CB_2007 CB_2006 48.5 . .
O1H_2006 CB_2007 CB_2006 143.9 . .
CG_2007 CB_2007 CB_2006 74.5 . .
CA_2007 CB_2007 CB_2006 58.4 . .
O_2006 CB_2007 CB_2006 120.1 . .
CB_2007 CG_2007 CD_2007 126.8 . .
CB_2007 CG_2007 C_2006 23.5 . .
CD_2007 CG_2007 C_2006 145.8 . .
CB_2007 CG_2007 O_2006 72.0 . .
CD_2007 CG_2007 O_2006 142.2 . .
C_2006 CG_2007 O_2006 48.7 . .
CB_2007 CG_2007 CG_2006 107.8 . .
CD_2007 CG_2007 CG_2006 19.5 . .
C_2006 CG_2007 CG_2006 128.7 . .
O_2006 CG_2007 CG_2006 149.2 . .
CG_2006 CD_2007 NE_2007 66.1 . .
CG_2006 CD_2007 CG_2007 112.1 . .
NE_2007 CD_2007 CG_2007 124.4 . .
CG_2006 CD_2007 CD_2006 43.3 . .
NE_2007 CD_2007 CD_2006 67.4 . .
CG_2007 CD_2007 CD_2006 150.2 . .
CG_2006 CD_2007 CB_2006 38.3 . .
NE_2007 CD_2007 CB_2006 77.5 . .
CG_2007 CD_2007 CB_2006 75.6 . .
CD_2006 CD_2007 CB_2006 81.7 . .
CG_2006 NE_2007 CZ_2007 129.2 . .
CG_2006 NE_2007 CD_2007 27.1 . .
CZ_2007 NE_2007 CD_2007 122.7 . .
CG_2006 NE_2007 CD_2006 52.0 . .
CZ_2007 NE_2007 CD_2006 83.0 . .
CD_2007 NE_2007 CD_2006 68.3 . .
NH2_2006 NH2_2007 CZ_2007 53.7 . .
NH2_2006 NH2_2007 O34W_3033 140.0 . .
CZ_2007 NH2_2007 O34W_3033 86.3 . .
NH2_2006 CZ_2007 NH2_2007 59.3 . .
NH2_2006 CZ_2007 NE_2007 174.9 . .
NH2_2007 CZ_2007 NE_2007 125.8 . .
NH2_2006 CZ_2007 NH1_2007 60.8 . .
NH2_2007 CZ_2007 NH1_2007 120.0 . .
NE_2007 CZ_2007 NH1_2007 114.2 . .
NH2_2006 CZ_2007 CZ_2006 48.0 . .
NH2_2007 CZ_2007 CZ_2006 104.2 . .
NE_2007 CZ_2007 CZ_2006 127.6 . .
NH1_2007 CZ_2007 CZ_2006 24.4 . .
CZ_2006 NH1_2007 NH2_2006 76.1 . .
CZ_2006 NH1_2007 CZ_2007 111.1 . .
NH2_2006 NH1_2007 CZ_2007 52.5 . .
CZ_2006 NH1_2007 NE_2006 62.2 . .
NH2_2006 NH1_2007 NE_2006 114.5 . .
CZ_2007 NH1_2007 NE_2006 98.1 . .
CZ_2006 NH1_2007 NH1_2006 39.3 . .
NH2_2006 NH1_2007 NH1_2006 90.5 . .
CZ_2007 NH1_2007 NH1_2006 141.4 . .
NE_2006 NH1_2007 NH1_2006 87.1 . .
C_2007 O_2007 O26W_3026 86.3 . 1_546
O_2007 C_2007 O1H_2007 119.5 . .
O_2007 C_2007 CA_2007 124.1 . .
O1H_2007 C_2007 CA_2007 113.1 . .
O_2007 C_2007 CA_2006 140.7 . .
O1H_2007 C_2007 CA_2006 99.7 . .
CA_2007 C_2007 CA_2006 21.6 . .
O16'_3016 O16W_3016 O21'_3021 154.0 . .
O21W_3021 O21'_3021 O16W_3016 152.7 . .
O31W_3031 O26W_3026 O_2007 170.3 1_565 1_564

loop_
_geom_bond_atom_site_label_1
_geom_bond_atom_site_label_2
_geom_bond_distance
_geom_bond_site_symmetry_2
O11_1001 C11_1001 1.380(11) .
S1_1001 O21_1001 1.425(8) .
S1_1001 O41_1001 1.449(7) .
S1_1001 O31_1001 1.467(8) .
S1_1001 C41_1001 1.762(9) .
C11_1001 C61_1001 1.385(14) .
C11_1001 C21_1001 1.407(12) .
C21_1001 C31_1001 1.409(12) .
C21_1001 C74_1001 1.514(13) .
C31_1001 C41_1001 1.387(12) .
C41_1001 C51_1001 1.388(12) .
C51_1001 C61_1001 1.356(12) .
C61_1001 C71_1001 1.522(12) .
C71_1001 C22_1001 1.509(13) .
O12_1001 C12_1001 1.369(11) .
S2_1001 O42_1001 1.412(11) .
S2_1001 O42'_1001 1.424(11) .
S2_1001 O22'_1001 1.453(12) .
S2_1001 O22_1001 1.459(11) .
S2_1001 O32'_1001 1.508(12) .
S2_1001 O32_1001 1.510(11) .
S2_1001 C42_1001 1.735(9) .
O22_1001 O22'_1001 0.89(3) .
O32_1001 O32'_1001 0.95(3) .
O32_1001 O22'_1001 1.78(3) .
O42_1001 O42'_1001 0.87(2) .
C12_1001 C22_1001 1.386(13) .
C12_1001 C62_1001 1.395(15) .
C22_1001 C32_1001 1.369(12) .
C32_1001 C42_1001 1.413(12) .
C42_1001 C52_1001 1.406(13) .
C52_1001 C62_1001 1.372(13) .
C62_1001 C72_1001 1.513(13) .
C72_1001 C23_1001 1.533(13) .
O13_1001 C13_1001 1.363(12) .
S3_1001 O43_1001 1.440(8) .
S3_1001 O33_1001 1.449(8) .
S3_1001 O23_1001 1.460(8) .
S3_1001 C43_1001 1.753(9) .
C13_1001 C63_1001 1.386(15) .
C13_1001 C23_1001 1.404(12) .
C23_1001 C33_1001 1.384(12) .
C33_1001 C43_1001 1.398(13) .
C43_1001 C53_1001 1.397(13) .
C53_1001 C63_1001 1.398(13) .
C63_1001 C73_1001 1.495(13) .
C73_1001 C24_1001 1.528(13) .
O14_1001 C14_1001 1.361(11) .
S4_1001 O34_1001 1.429(8) .
S4_1001 O24_1001 1.443(9) .
S4_1001 O44_1001 1.451(8) .
S4_1001 C44_1001 1.760(9) .
C14_1001 C24_1001 1.377(12) .
C14_1001 C64_1001 1.422(15) .
C24_1001 C34_1001 1.396(13) .
C34_1001 C44_1001 1.379(12) .
C44_1001 C54_1001 1.412(12) .
C54_1001 C64_1001 1.361(13) .
C64_1001 C74_1001 1.525(13) .
O11_1002 C11_1002 1.379(11) .
S1_1002 O21_1002 1.400(8) .
S1_1002 O41_1002 1.446(10) .
S1_1002 O41'_1002 1.482(12) .
S1_1002 O31_1002 1.493(9) .
S1_1002 C41_1002 1.765(9) .
O41_1002 O41'_1002 0.87(3) .
C11_1002 C21_1002 1.379(12) .
C11_1002 C61_1002 1.418(14) .
C21_1002 C31_1002 1.377(12) .
C21_1002 C74_1002 1.539(13) .
C31_1002 C41_1002 1.386(12) .
C41_1002 C51_1002 1.397(12) .
C51_1002 C61_1002 1.394(12) .
C61_1002 C71_1002 1.512(13) .
C71_1002 C22_1002 1.537(12) .
O12_1002 C12_1002 1.374(11) .
S2_1002 O42_1002 1.428(9) .
S2_1002 O22_1002 1.439(8) .
S2_1002 O42'_1002 1.451(15) .
S2_1002 O32_1002 1.513(9) .
S2_1002 C42_1002 1.751(9) .
O42_1002 O42'_1002 0.76(5) .
C12_1002 C22_1002 1.389(12) .
C12_1002 C62_1002 1.407(14) .
C22_1002 C32_1002 1.389(12) .
C32_1002 C42_1002 1.392(12) .
C42_1002 C52_1002 1.392(11) .
C52_1002 C62_1002 1.377(12) .
C62_1002 C72_1002 1.533(12) .
C72_1002 C23_1002 1.516(12) .
O13_1002 C13_1002 1.383(12) .
S3_1002 O43_1002 1.442(8) .
S3_1002 O33_1002 1.448(9) .
S3_1002 O23_1002 1.453(9) .
S3_1002 C43_1002 1.759(9) .
C13_1002 C23_1002 1.381(13) .
C13_1002 C63_1002 1.396(15) .
C23_1002 C33_1002 1.394(12) .
C33_1002 C43_1002 1.384(12) .
C43_1002 C53_1002 1.397(12) .
C53_1002 C63_1002 1.378(12) .
C63_1002 C73_1002 1.521(13) .
C73_1002 C24_1002 1.538(13) .
O14_1002 C14_1002 1.379(11) .
S4_1002 O34_1002 1.439(8) .
S4_1002 O44_1002 1.445(9) .
S4_1002 O24_1002 1.448(9) .
S4_1002 C44_1002 1.768(9) .
C14_1002 C24_1002 1.376(12) .
C14_1002 C64_1002 1.410(14) .
C24_1002 C34_1002 1.400(12) .
C34_1002 C44_1002 1.397(12) .
C44_1002 C54_1002 1.382(12) .
C54_1002 C64_1002 1.390(12) .
C64_1002 C74_1002 1.535(13) .
O11_1003 C11_1003 1.369(12) .
S1_1003 O21_1003 1.397(8) .
S1_1003 O41_1003 1.446(8) .
S1_1003 O31_1003 1.473(8) .
S1_1003 C41_1003 1.767(9) .
C11_1003 C61_1003 1.392(15) .
C11_1003 C21_1003 1.393(12) .
C21_1003 C31_1003 1.376(12) .
C21_1003 C74_1003 1.522(13) .
C31_1003 C41_1003 1.387(12) .
C41_1003 C51_1003 1.398(12) .
C51_1003 C61_1003 1.382(12) .
C61_1003 C71_1003 1.527(12) .
C71_1003 C22_1003 1.545(13) .
O12_1003 C12_1003 1.354(11) .
S2_1003 O42_1003 1.420(8) .
S2_1003 O32_1003 1.442(10) .
S2_1003 O22'_1003 1.450(15) .
S2_1003 O22_1003 1.501(10) .
S2_1003 O32'_1003 1.553(15) .
S2_1003 C42_1003 1.772(9) .
O22_1003 O22'_1003 0.83(4) .
O32_1003 O32'_1003 0.67(4) .
C12_1003 C62_1003 1.398(14) .
C12_1003 C22_1003 1.416(13) .
C22_1003 C32_1003 1.373(12) .
C32_1003 C42_1003 1.389(12) .
C42_1003 C52_1003 1.376(12) .
C52_1003 C62_1003 1.376(12) .
C62_1003 C72_1003 1.508(13) .
C72_1003 C23_1003 1.486(12) .
O13_1003 C13_1003 1.377(11) .
S3_1003 O23_1003 1.433(9) .
S3_1003 O33_1003 1.451(8) .
S3_1003 O43_1003 1.458(9) .
S3_1003 C43_1003 1.753(9) .
C13_1003 C63_1003 1.371(14) .
C13_1003 C23_1003 1.417(12) .
C23_1003 C33_1003 1.371(12) .
C33_1003 C43_1003 1.390(12) .
C43_1003 C53_1003 1.394(12) .
C53_1003 C63_1003 1.380(12) .
C63_1003 C73_1003 1.534(13) .
C73_1003 C24_1003 1.539(13) .
O14_1003 C14_1003 1.374(11) .
S4_1003 O44_1003 1.422(11) .
S4_1003 O44'_1003 1.442(13) .
S4_1003 O24_1003 1.461(11) .
S4_1003 O34_1003 1.461(10) .
S4_1003 C44_1003 1.751(9) .
O44_1003 O44'_1003 0.67(4) .
C14_1003 C24_1003 1.372(12) .
C14_1003 C64_1003 1.423(14) .
C24_1003 C34_1003 1.396(12) .
C34_1003 C44_1003 1.403(12) .
C44_1003 C54_1003 1.381(12) .
C54_1003 C64_1003 1.392(12) .
C64_1003 C74_1003 1.511(13) .
O11_1004 C11_1004 1.378(11) .
S1_1004 O21_1004 1.428(8) .
S1_1004 O41_1004 1.450(8) .
S1_1004 O31_1004 1.465(9) .
S1_1004 C41_1004 1.763(9) .
C11_1004 C21_1004 1.378(12) .
C11_1004 C61_1004 1.390(15) .
C21_1004 C31_1004 1.381(12) .
C21_1004 C74_1004 1.538(10) .
C31_1004 C41_1004 1.396(12) .
C41_1004 C51_1004 1.389(12) .
C51_1004 C61_1004 1.388(12) .
C61_1004 C71_1004 1.532(13) .
C71_1004 C22_1004 1.534(12) .
O12_1004 C12_1004 1.371(11) .
S2_1004 O42_1004 1.451(9) .
S2_1004 O32_1004 1.461(10) .
S2_1004 O22_1004 1.470(8) .
S2_1004 O32'_1004 1.512(16) .
S2_1004 C42_1004 1.749(9) .
C12_1004 C22_1004 1.383(12) .
C12_1004 C62_1004 1.407(14) .
C22_1004 C32_1004 1.384(12) .
C32_1004 C42_1004 1.420(12) .
C42_1004 C52_1004 1.390(12) .
C52_1004 C62_1004 1.388(12) .
C62_1004 C72_1004 1.521(13) .
C72_1004 C23_1004 1.494(12) .
O13_1004 C13_1004 1.362(7) .
S3_1004 O33_1004 1.4035 .
S3_1004 O23'_1004 1.4071 .
S3_1004 O43_1004 1.4148 .
S3_1004 O43'_1004 1.4237 .
S3_1004 O23_1004 1.5305 .
S3_1004 O33'_1004 1.5333 .
S3_1004 C43_1004 1.7481 .
O23_1004 O43'_1004 1.5460 .
O23_1004 O23'_1004 1.5613 .
O33_1004 O43'_1004 1.1110 .
O33_1004 O33'_1004 1.4426 .
O43_1004 O23'_1004 1.0509 .
O43_1004 O33'_1004 1.6615 .
C13_1004 C23_1004 1.3934 .
C13_1004 C63_1004 1.4051 .
C23_1004 C33_1004 1.3730 .
C33_1004 C43_1004 1.3963 .
C43_1004 C53_1004 1.3753 .
C53_1004 C63_1004 1.3932 .
C63_1004 C73_1004 1.5155 .
C73_1004 C24_1004 1.5202 .
O14_1004 C14_1004 1.3810 .
S4_1004 O44_1004 1.4335 .
S4_1004 O34_1004 1.4387 .
S4_1004 O24_1004 1.4655 .
S4_1004 C44_1004 1.7622 .
C14_1004 C24_1004 1.3803 .
C14_1004 C64_1004 1.3940 .
C24_1004 C34_1004 1.3833 .
C34_1004 C44_1004 1.4091 .
C44_1004 C54_1004 1.3850 .
C54_1004 C64_1004 1.3927 .
C64_1004 C74_1004 1.5006 .
O_2001 C_2001 1.1875 .
O1H_2001 C_2001 1.3374 .
C_2001 CA_2001 1.5142 .
CA_2001 CB_2001 1.4913 .
CA_2001 N_2001 1.5399 .
CB_2001 CG_2001 1.5067 .
CG_2001 CD_2001 1.5325 .
CD_2001 NE_2001 1.4535 .
NE_2001 CZ_2001 1.3532 .
CZ_2001 NH1_2001 1.3078 .
CZ_2001 NH2_2001 1.3369 .
NH1_2002 CZ_2002 1.3084 .
NH2_2002 CZ_2002 1.3383 .
CZ_2002 NE_2002 1.3357 .
NE_2002 CD_2002 1.4726 .
CD_2002 CG_2002 1.4867 .
CG_2002 CB_2002 1.5312 .
CB_2002 CA_2002 1.5041 .
CA_2002 N_2002 1.4717 .
CA_2002 C_2002 1.5409 .
C_2002 O_2002 1.2190 .
C_2002 O1H_2002 1.3267 .
O_2003 C_2003 1.2362 .
O1H_2003 C_2003 1.3216 .
C_2003 CA_2003 1.5079 .
N_2003 CA_2003 1.4965 .
CA_2003 CB_2003 1.5166 .
CB_2003 CG_2003 1.4644 .
CG_2003 CD_2003 1.5401 .
CD_2003 NE_2003 1.4430 .
NE_2003 CZ_2003 1.3274 .
CZ_2003 NH2_2003 1.3002 .
CZ_2003 NH1_2003 1.3042 .
O_2004 C_2004 1.2302 .
O1H_2004 C_2004 1.3317 .
C_2004 CA_2004 1.5382 .
CA_2004 N_2004 1.4607 .
CA_2004 CB_2004 1.5293 .
CB_2004 CG_2004 1.4219 .
CG_2004 CD_2004 1.4614 .
CD_2004 NE_2004 1.4541 .
NE_2004 CZ_2004 1.3408 .
CZ_2004 NH1_2004 1.3257 .
CZ_2004 NH2_2004 1.3280 .
O1H_2005 C_2005 1.3611 .
O_2005 C_2005 1.2195 .
C_2005 CA_2005 1.5127 .
CA_2005 N_2005 1.4716 .
CA_2005 CB_2005 1.5374 .
CB_2005 CG_2005 1.4865 .
CG_2005 CD_2005 1.4974 .
CD_2005 NE_2005 1.4624 .
NE_2005 CZ_2005 1.3214 .
CZ_2005 NH1_2005 1.2876 .
CZ_2005 NH2_2005 1.3317 .
CA_2006 CA_2007 0.5680 .
CA_2006 CB_2007 1.1468 .
CA_2006 N_2006 1.4687 .
CA_2006 C_2006 1.5059 .
CA_2006 C_2007 1.5253 .
CA_2006 CB_2006 1.5273 .
N_2006 N_2007 0.5468 .
N_2006 CA_2007 0.9309 .
CB_2006 CG_2006 1.5246 .
CB_2006 CA_2007 1.7795 .
CB_2006 CD_2007 1.9886 .
CB_2006 CB_2007 2.0219 .
CG_2006 CD_2007 0.6635 .
CG_2006 NE_2007 1.3330 .
CG_2006 CD_2006 1.5252 .
CG_2006 CG_2007 1.8406 .
CD_2006 NE_2006 1.4468 .
CD_2006 NE_2007 1.9252 .
CD_2006 CD_2007 1.9381 .
NE_2006 CZ_2006 1.3298 .
NE_2006 NH1_2007 1.4996 .
CZ_2006 NH1_2007 0.7955 .
CZ_2006 NH1_2006 1.3219 .
CZ_2006 NH2_2006 1.3342 .
CZ_2006 CZ_2007 1.7944 .
NH1_2006 O37W_3036 0.9897 .
NH1_2006 NH1_2007 1.8380 .
NH2_2006 CZ_2007 1.1636 .
NH2_2006 NH2_2007 1.2418 .
NH2_2006 NH1_2007 1.2796 .
O_2006 C_2006 1.2552 .
O_2006 CG_2007 1.5532 .
O_2006 CB_2007 1.7868 .
O1H_2006 C_2006 1.3399 .
O1H_2006 CB_2007 1.3987 .
C_2006 CB_2007 0.6065 .
C_2006 CG_2007 1.4876 .
C_2006 CA_2007 1.8824 .
CA_2007 N_2007 1.4629 .
CA_2007 C_2007 1.5077 .
CA_2007 CB_2007 1.5111 .
CB_2007 CG_2007 1.4855 .
CG_2007 CD_2007 1.4856 .
CD_2007 NE_2007 1.4552 .
NE_2007 CZ_2007 1.3390 .
NH2_2007 CZ_2007 1.3306 .
NH2_2007 O34W_3033 1.8496 .
CZ_2007 NH1_2007 1.3473 .
O_2007 C_2007 1.2333 .
O_2007 O26W_3026 1.7167 1_546
O1H_2007 C_2007 1.3647 .
O10W_3010 O10'_3010 1.1849 .
O11W_3011 O12W_3012 1.3964 .
O16W_3016 O16'_3016 1.1758 .
O16W_3016 O21'_3021 1.3781 .
O17W_3017 O17'_3017 1.0383 .
O18'_3018 O37'_3036 1.4775 .
O21W_3021 O21'_3021 1.3229 .
O26W_3026 O31W_3031 1.6145 1_565
O26W_3026 O_2007 1.7167 1_564
O31W_3031 O26W_3026 1.6145 1_545
